data_4301076
loop_
_publ_author_name
'Michael D. Pluth'
'Darren W. Johnson'
'G\'eza Szigethy'
'Anna V. Davis'
'Simon J. Teat'
'Allen G. Oliver'
'Robert G. Bergman'
'Kenneth N. Raymond'

_publ_section_title
;
Structural Consequences of Anionic Host-Cationic Guest Interactions in a
Supramolecular Assembly
;
_journal_name_full 'Inorganic Chemistry'
_journal_page_first 111
_journal_page_last 120
_journal_paper_doi 10.1021/ic8012848
_journal_volume 48
_journal_year 2009
_chemical_formula_moiety
;
'C179.75 H96 Co2.50 N16 O56.50 Ti4' 
;
_chemical_formula_sum 'C179.75 H96 Co2.5 N16 O56.5 Ti4'
_chemical_formula_weight 3722.60
_chemical_melting_point ?
_chemical_name_common 'Ti4L6 cluster'
_chemical_name_systematic
; 
 ? 
;
_space_group_IT_number 167
_symmetry_cell_setting trigonal
_symmetry_space_group_name_Hall '-R 3 2"c'
_symmetry_space_group_name_H-M 'R -3 c :H'
_atom_sites_solution_hydrogens geom
_atom_sites_solution_primary direct
_atom_sites_solution_secondary difmap
_audit_creation_method SHELXL-97
_cell_angle_alpha 90.00
_cell_angle_beta 90.00
_cell_angle_gamma 120.00
_cell_formula_units_Z 12
_cell_length_a 20.5378(7)
_cell_length_b 20.5378(7)
_cell_length_c 169.966(11)
_cell_measurement_temperature 178(2)
_cell_volume 62087(5)
_computing_cell_refinement 'SAINT v.7.07'
_computing_data_collection 'Bruker SMART v.5.054d'
_computing_data_reduction 'SAINT v.7.07'
_computing_molecular_graphics 'ORTEP-3 v.1.08, POV-Ray v3.6.1c.icl8.win32'
_computing_publication_material 'ORTEP-3 v.1.08, POV-Ray v3.6.1c.icl8.win32'
_computing_structure_refinement 'SHELXL-97 (Sheldrick, 1997)'
_computing_structure_solution 'SHELXS-97 (Sheldrick, 1990)'
_diffrn_ambient_temperature 178(2)
_diffrn_detector_area_resol_mean 8.192
_diffrn_measured_fraction_theta_full 0.997
_diffrn_measured_fraction_theta_max 0.997
_diffrn_measurement_device_type 'Bruker SMART 1000'
_diffrn_measurement_method \w-scans
_diffrn_radiation_monochromator graphite
_diffrn_radiation_source 'fine-focus sealed tube'
_diffrn_radiation_type MoK\a
_diffrn_radiation_wavelength 0.71073
_diffrn_reflns_av_R_equivalents 0.0933
_diffrn_reflns_av_sigmaI/netI 0.0487
_diffrn_reflns_limit_h_max 9
_diffrn_reflns_limit_h_min -17
_diffrn_reflns_limit_k_max 17
_diffrn_reflns_limit_k_min -15
_diffrn_reflns_limit_l_max 141
_diffrn_reflns_limit_l_min -141
_diffrn_reflns_number 42016
_diffrn_reflns_theta_full 17.25
_diffrn_reflns_theta_max 17.25
_diffrn_reflns_theta_min 1.44
_diffrn_standards_number 0
_exptl_absorpt_coefficient_mu 0.420
_exptl_absorpt_correction_T_max 0.9513
_exptl_absorpt_correction_T_min 0.8738
_exptl_absorpt_correction_type multi-scan
_exptl_absorpt_process_details 'Blessing, 1995'
_exptl_crystal_colour red
_exptl_crystal_density_diffrn 1.195
_exptl_crystal_density_meas ?
_exptl_crystal_density_method .
_exptl_crystal_description plate
_exptl_crystal_F_000 22724
_exptl_crystal_size_max 0.33
_exptl_crystal_size_mid 0.19
_exptl_crystal_size_min 0.12
_refine_diff_density_max 0.938
_refine_diff_density_min -0.532
_refine_diff_density_rms 0.163
_refine_ls_extinction_method none
_refine_ls_goodness_of_fit_ref 1.836
_refine_ls_hydrogen_treatment constr
_refine_ls_matrix_type full
_refine_ls_number_parameters 440
_refine_ls_number_reflns 4201
_refine_ls_number_restraints 275
_refine_ls_restrained_S_all 2.009
_refine_ls_R_factor_all 0.1923
_refine_ls_R_factor_gt 0.1569
_refine_ls_shift/su_max 0.013
_refine_ls_shift/su_mean 0.001
_refine_ls_structure_factor_coef Fsqd
_refine_ls_weighting_details 'calc w=1/[\s^2^(Fo^2^)+(0.2000P)^2^+0.0000P] where P=(Fo^2^+2Fc^2^)/3'
_refine_ls_weighting_scheme calc
_refine_ls_wR_factor_gt 0.4246
_refine_ls_wR_factor_ref 0.4484
_reflns_number_gt 2811
_reflns_number_total 4201
_reflns_threshold_expression >2sigma(I)
_cod_data_source_file ic8012848_si_002_3.cif
_cod_data_source_block Structure5
_cod_depositor_comments
;
The following automatic conversions were performed:

'_chemical_melting_point' value 'not measured' was changed to '?' -
the value is undefined or not given.

Automatic conversion script
Id: cif_fix_values 1646 2011-03-28 12:23:43Z adriana 
;
_cod_original_sg_symbol_H-M 'R -3 c'
_cod_original_formula_sum 'C179.75 H96 Co2.50 N16 O56.50 Ti4'
_cod_database_code 4301076

loop_
_symmetry_equiv_pos_as_xyz
'x, y, z'
'-y, x-y, z'
'-x+y, -x, z'
'y, x, -z+1/2'
'x-y, -y, -z+1/2'
'-x, -x+y, -z+1/2'
'x+2/3, y+1/3, z+1/3'
'-y+2/3, x-y+1/3, z+1/3'
'-x+y+2/3, -x+1/3, z+1/3'
'y+2/3, x+1/3, -z+5/6'
'x-y+2/3, -y+1/3, -z+5/6'
'-x+2/3, -x+y+1/3, -z+5/6'
'x+1/3, y+2/3, z+2/3'
'-y+1/3, x-y+2/3, z+2/3'
'-x+y+1/3, -x+2/3, z+2/3'
'y+1/3, x+2/3, -z+7/6'
'x-y+1/3, -y+2/3, -z+7/6'
'-x+1/3, -x+y+2/3, -z+7/6'
'-x, -y, -z'
'y, -x+y, -z'
'x-y, x, -z'
'-y, -x, z-1/2'
'-x+y, y, z-1/2'
'x, x-y, z-1/2'
'-x+2/3, -y+1/3, -z+1/3'
'y+2/3, -x+y+1/3, -z+1/3'
'x-y+2/3, x+1/3, -z+1/3'
'-y+2/3, -x+1/3, z-1/6'
'-x+y+2/3, y+1/3, z-1/6'
'x+2/3, x-y+1/3, z-1/6'
'-x+1/3, -y+2/3, -z+2/3'
'y+1/3, -x+y+2/3, -z+2/3'
'x-y+1/3, x+2/3, -z+2/3'
'-y+1/3, -x+2/3, z+1/6'
'-x+y+1/3, y+2/3, z+1/6'
'x+1/3, x-y+2/3, z+1/6'

loop_
_atom_site_label
_atom_site_type_symbol
_atom_site_fract_x
_atom_site_fract_y
_atom_site_fract_z
_atom_site_U_iso_or_equiv
_atom_site_adp_type
_atom_site_occupancy
_atom_site_symmetry_multiplicity
_atom_site_calc_flag
_atom_site_refinement_flags
_atom_site_disorder_assembly
_atom_site_disorder_group
C01 C 0.8664(12) -0.1350(13) 0.41854(13) 0.088(6) Uiso 1 1 d DU . .
C02 C 0.8977(14) -0.1439(14) 0.42552(13) 0.090(7) Uiso 1 1 d DU . .
C03 C 0.8617(13) -0.2036(13) 0.43067(14) 0.111(8) Uiso 1 1 d DU . .
H03A H 0.8859 -0.2090 0.4352 0.133 Uiso 1 1 calc R . .
C04 C 0.7879(13) -0.2549(15) 0.42876(14) 0.125(8) Uiso 1 1 d DU . .
H04A H 0.7598 -0.2957 0.4322 0.149 Uiso 1 1 calc R . .
C05 C 0.7535(15) -0.2494(14) 0.42202(13) 0.117(8) Uiso 1 1 d DU . .
H05A H 0.7028 -0.2865 0.4209 0.140 Uiso 1 1 calc R . .
C06 C 0.7924(13) -0.1898(12) 0.41679(14) 0.106(7) Uiso 1 1 d DU . .
C08 C 0.7663(12) -0.1071(12) 0.39812(15) 0.101(7) Uiso 1 1 d DU . .
C09 C 0.6985(13) -0.1571(14) 0.39450(13) 0.109(8) Uiso 1 1 d DU . .
H09A H 0.6691 -0.2072 0.3964 0.131 Uiso 1 1 calc R . .
C10 C 0.6746(14) -0.1323(12) 0.38807(13) 0.111(8) Uiso 1 1 d DU . .
H10A H 0.6291 -0.1672 0.3855 0.133 Uiso 1 1 calc R . .
C11 C 0.7136(11) -0.0597(11) 0.38520(13) 0.093(7) Uiso 1 1 d DU . .
H11A H 0.6947 -0.0440 0.3810 0.111 Uiso 1 1 calc R . .
C12 C 0.7824(12) -0.0101(12) 0.38882(12) 0.095(7) Uiso 1 1 d DU . .
C13 C 0.8095(12) -0.0371(13) 0.39488(13) 0.098(7) Uiso 1 1 d DU . .
C14 C 0.8821(13) 0.0099(14) 0.39794(15) 0.122(8) Uiso 1 1 d DU . .
H14A H 0.9021 -0.0088 0.4018 0.147 Uiso 1 1 calc R . .
C15 C 0.9248(17) 0.0842(15) 0.39529(16) 0.127(13) Uiso 0.90(6) 1 d PDU . .
H15A H 0.9731 0.1172 0.3974 0.152 Uiso 1 1 calc R . .
C16 C 0.8943(13) 0.1084(15) 0.38941(14) 0.117(8) Uiso 1 1 d DU . .
H16A H 0.9239 0.1581 0.3874 0.140 Uiso 1 1 calc R . .
C17 C 0.8229(12) 0.0635(12) 0.38631(14) 0.090(6) Uiso 1 1 d DU . .
C19 C 0.7560(12) 0.1762(13) 0.37529(14) 0.083(6) Uiso 1 1 d U . .
C20 C 0.7617(14) 0.2478(15) 0.37607(15) 0.116(8) Uiso 1 1 d U . .
H20A H 0.7884 0.2821 0.3802 0.139 Uiso 1 1 calc R . .
C21 C 0.7252(13) 0.2618(14) 0.37029(15) 0.106(8) Uiso 1 1 d U . .
H21A H 0.7269 0.3087 0.3708 0.127 Uiso 1 1 calc R . .
C22 C 0.6874(14) 0.2215(14) 0.36409(15) 0.108(8) Uiso 1 1 d U . .
H22A H 0.6661 0.2390 0.3603 0.130 Uiso 1 1 calc R . .
C23 C 0.6816(14) 0.1490(14) 0.36370(15) 0.087(7) Uiso 1 1 d U . .
C24 C 0.7170(12) 0.1328(13) 0.36914(13) 0.081(6) Uiso 1 1 d U . .
C34 C 0.5793(12) -0.1329(12) 0.36731(11) 0.058(5) Uiso 1 1 d U . .
C35 C 0.5294(13) -0.1076(14) 0.36798(13) 0.084(6) Uiso 1 1 d U . .
C36 C 0.4584(14) -0.1514(14) 0.37226(14) 0.107(8) Uiso 1 1 d U . .
H36A H 0.4230 -0.1347 0.3726 0.128 Uiso 1 1 calc R . .
C37 C 0.4448(14) -0.2168(14) 0.37573(14) 0.105(8) Uiso 1 1 d U . .
H37A H 0.4017 -0.2441 0.3790 0.126 Uiso 1 1 calc R . .
C38 C 0.4937(13) -0.2430(13) 0.37454(12) 0.089(7) Uiso 1 1 d U . .
H38A H 0.4823 -0.2903 0.3767 0.106 Uiso 1 1 calc R . .
C39 C 0.5587(12) -0.2025(12) 0.37031(12) 0.071(6) Uiso 1 1 d U . .
C25 C 0.7102(12) 0.0081(11) 0.34443(14) 0.070(6) Uiso 1 1 d U . .
C26 C 0.6295(14) -0.0295(13) 0.34310(16) 0.088(6) Uiso 1 1 d U . .
C27 C 0.6033(15) -0.0513(14) 0.33548(15) 0.112(8) Uiso 1 1 d U . .
H27A H 0.5512 -0.0727 0.3343 0.134 Uiso 1 1 calc R . .
C28 C 0.6535(16) -0.0417(15) 0.32956(18) 0.133(9) Uiso 1 1 d U . .
H28A H 0.6340 -0.0628 0.3245 0.159 Uiso 1 1 calc R . .
C29 C 0.7317(15) -0.0024(14) 0.33057(15) 0.113(8) Uiso 1 1 d U . .
H29A H 0.7647 0.0084 0.3262 0.136 Uiso 1 1 calc R . .
C30 C 0.7595(12) 0.0205(11) 0.33823(12) 0.072(6) Uiso 1 1 d U . .
C41 C 0.7244(11) -0.2225(11) 0.36396(12) 0.067(5) Uiso 1 1 d U . .
C42 C 0.7302(12) -0.2721(12) 0.36872(13) 0.089(7) Uiso 1 1 d U . .
H42A H 0.7019 -0.2895 0.3735 0.107 Uiso 1 1 calc R . .
C43 C 0.7804(13) -0.2972(12) 0.36634(13) 0.092(7) Uiso 1 1 d U . .
H43A H 0.7847 -0.3327 0.3696 0.110 Uiso 1 1 calc R . .
C44 C 0.8223(12) -0.2730(11) 0.35974(12) 0.080(6) Uiso 1 1 d U . .
H44A H 0.8517 -0.2948 0.3582 0.095 Uiso 1 1 calc R . .
C45 C 0.8231(10) -0.2154(10) 0.35502(11) 0.060(6) Uiso 1 1 d U . .
C46 C 0.7724(11) -0.1895(11) 0.35729(11) 0.065(6) Uiso 1 1 d U . .
Ti2 Ti 1.0000 0.0000 0.42055(4) 0.092(3) Uani 1 3 d S . .
C32 C 0.9466(12) 0.1347(12) 0.34842(12) 0.068(6) Uiso 1 1 d U . .
C47 C 0.7690(12) -0.1344(11) 0.35227(12) 0.078(6) Uiso 1 1 d U . .
H47A H 0.7345 -0.1178 0.3535 0.094 Uiso 1 1 calc R . .
O12 O 0.5847(8) -0.3028(9) 0.37194(9) 0.100(5) Uani 1 1 d U . .
C33 C 1.0057(14) 0.1362(13) 0.34376(14) 0.101(8) Uiso 1 1 d U . .
Co2 Co 0.7228(3) 0.0561(3) 0.4167 0.131(2) Uani 1 2 d SG . .
C205 C 0.7174(12) -0.0375(6) 0.41277(8) 0.158(10) Uiso 1 1 d GU . .
H205 H 0.6873 -0.0867 0.4148 0.189 Uiso 1 1 calc R . .
C201 C 0.7920(10) 0.0151(12) 0.41511(10) 0.151(10) Uiso 1 1 d GU . .
H201 H 0.8205 0.0072 0.4190 0.182 Uiso 1 1 calc R . .
C202 C 0.8164(6) 0.0816(10) 0.41062(11) 0.161(10) Uiso 1 1 d GU . .
H202 H 0.8641 0.1260 0.4110 0.193 Uiso 1 1 calc R . .
C203 C 0.7569(12) 0.0700(12) 0.40548(4) 0.147(10) Uiso 1 1 d GU . .
H203 H 0.7580 0.1053 0.4018 0.176 Uiso 1 1 calc R . .
C204 C 0.6958(10) -0.0036(12) 0.40681(5) 0.157(10) Uiso 1 1 d GU . .
H204 H 0.6487 -0.0262 0.4042 0.189 Uiso 1 1 calc R . .
C48 C 0.8132(13) -0.1067(13) 0.34599(14) 0.096(7) Uiso 1 1 d U . .
H48A H 0.8105 -0.0696 0.3429 0.144 Uiso 1 1 calc R . .
Ti1 Ti 0.6430(2) 0.0028(2) 0.35899(2) 0.0727(17) Uani 1 1 d . . .
O06 O 0.7107(7) 0.0620(7) 0.36762(7) 0.072(4) Uani 1 1 d U . .
O07 O 0.7278(6) 0.0245(7) 0.35205(7) 0.062(4) Uani 1 1 d U . .
O10 O 0.6390(6) -0.0885(7) 0.36332(7) 0.060(4) Uani 1 1 d U . .
O05 O 0.6433(7) 0.0990(8) 0.35779(9) 0.088(5) Uani 1 1 d U . .
O08 O 0.5896(8) -0.0372(9) 0.34940(9) 0.097(5) Uani 1 1 d U . .
O09 O 0.8814(8) 0.0668(8) 0.33318(8) 0.089(5) Uani 1 1 d U . .
O02 O 0.9637(9) -0.0886(9) 0.42719(7) 0.094(5) Uani 1 1 d U . .
O11 O 0.5488(7) -0.0397(8) 0.36477(8) 0.084(4) Uani 1 1 d U . .
O01 O 0.9107(8) -0.0740(8) 0.41423(7) 0.090(5) Uani 1 1 d U . .
N04 N 0.6725(9) -0.1974(9) 0.36595(8) 0.064(4) Uani 1 1 d U . .
H04B H 0.6853 -0.1510 0.3647 0.077 Uiso 1 1 calc R . .
N03 N 0.8700(9) 0.0858(8) 0.34591(9) 0.064(4) Uani 1 1 d U . .
H40B H 0.8364 0.0710 0.3497 0.077 Uiso 1 1 calc R . .
N02 N 0.7932(10) 0.0962(12) 0.38134(12) 0.108(6) Uani 1 1 d U . .
H02B H 0.7713 0.0674 0.3772 0.129 Uiso 1 1 calc R . .
O03 O 0.6850(12) -0.2380(11) 0.40817(11) 0.157(8) Uani 1 1 d U . .
O04 O 0.8286(11) 0.2026(12) 0.38730(10) 0.142(7) Uani 1 1 d U . .
C31 C 0.8416(13) 0.0594(11) 0.33881(15) 0.066(6) Uiso 1 1 d U . .
C18 C 0.7885(16) 0.1593(17) 0.38105(19) 0.112(7) Uiso 1 1 d U . .
N01 N 0.7895(11) -0.1285(11) 0.40473(10) 0.102(6) Uani 1 1 d U . .
H01B H 0.8364 -0.0982 0.4061 0.123 Uiso 1 1 calc R . .
C07 C 0.7485(17) -0.1924(17) 0.40959(16) 0.106(7) Uiso 1 1 d U . .
C40 C 0.6085(13) -0.2375(14) 0.36945(12) 0.067(6) Uiso 1 1 d U . .
Co1 Co 1.0000 0.0000 0.37136(3) 0.095(2) Uani 1 3 d SGD . .
C101 C 0.9044(9) -0.0517(17) 0.37648(18) 0.117(10) Uiso 0.33 1 d PGDU . .
C102 C 0.9077(11) 0.000(2) 0.37070(16) 0.117(10) Uiso 0.33 1 d PGDU . .
C103 C 0.966(2) 0.0726(16) 0.3728(2) 0.117(10) Uiso 0.33 1 d PGDU . .
C104 C 0.9991(18) 0.0662(18) 0.37993(17) 0.117(10) Uiso 0.33 1 d PGDU . .
C105 C 0.9609(17) -0.011(2) 0.38218(7) 0.117(10) Uiso 0.33 1 d PGDU . .
C106 C 1.023(2) -0.0828(15) 0.3666(2) 0.117(10) Uiso 0.33 1 d PGDU . .
C107 C 1.0220(18) -0.035(2) 0.36054(11) 0.117(10) Uiso 0.33 1 d PGDU . .
C108 C 1.0783(15) 0.040(2) 0.36227(14) 0.117(10) Uiso 0.33 1 d PGDU . .
C109 C 1.1142(5) 0.039(2) 0.36939(19) 0.117(10) Uiso 0.33 1 d PGDU . .
C110 C 1.0801(18) -0.037(2) 0.37206(19) 0.117(10) Uiso 0.33 1 d PGDU . .
C10S C 1.0000 0.0000 0.3240(3) 0.131(16) Uiso 1 3 d SDU . .
C12S C 0.865(6) -0.084(6) 0.3150(6) 0.49(4) Uiso 1 1 d U . .
O12S O 0.795(4) -0.090(3) 0.3186(4) 0.46(3) Uiso 1 1 d U . .
C7S C 0.769(5) 0.156(4) 0.3137(4) 0.40(3) Uiso 1 1 d DU . .
C11S C 1.0000 0.0000 0.3080(3) 0.171(19) Uiso 1 3 d SDU . .
C8S C 0.735(3) 0.140(3) 0.3027(3) 0.28(2) Uiso 1 1 d DU . .
N2S N 0.769(3) 0.104(3) 0.3075(4) 0.35(2) Uiso 1 1 d DU . .
N3S N 0.983(6) -0.036(3) 0.3160(3) 0.154(19) Uiso 0.33 1 d PDU A -1
O1S O 0.5277(16) 0.0419(14) 0.38958(15) 0.173(9) Uiso 0.96(4) 1 d PU . .
O2S O 0.548(3) 0.027(2) 0.4015(3) 0.173(9) Uiso 0.50(3) 1 d PU . .
O3S O 0.598(4) 0.163(4) 0.3897(4) 0.173(9) Uiso 0.34(3) 1 d P . .
O4S O 0.651(4) -0.300(4) 0.4438(4) 0.173(9) Uiso 0.33(3) 1 d PU . .
O5S O 0.719(4) -0.253(4) 0.4494(4) 0.173(9) Uiso 0.33(3) 1 d PU . .
O6S O 0.3333 -0.3333 0.3921(8) 0.173(9) Uiso 0.28(6) 3 d SP . .
O7S O 1.0000 0.0000 0.4441(5) 0.173(9) Uiso 0.45(6) 3 d SP . .
O8S O 0.909(2) 0.098(2) 0.3180(2) 0.173(9) Uiso 0.51(4) 1 d P . .
O9S O 0.584(3) 0.075(3) 0.3944(3) 0.173(9) Uiso 0.49(4) 1 d PU . .
O10S O 0.582(3) 0.019(3) 0.3862(3) 0.173(9) Uiso 0.40(3) 1 d PU . .
O11S O 0.778(3) -0.435(3) 0.3426(3) 0.173(9) Uiso 0.43(4) 1 d P . .

loop_
_atom_site_aniso_label
_atom_site_aniso_U_11
_atom_site_aniso_U_22
_atom_site_aniso_U_33
_atom_site_aniso_U_23
_atom_site_aniso_U_13
_atom_site_aniso_U_12
Ti2 0.116(4) 0.116(4) 0.043(5) 0.000 0.000 0.058(2)
O12 0.079(11) 0.087(12) 0.141(13) 0.029(10) 0.016(9) 0.046(9)
Co2 0.129(4) 0.129(4) 0.136(5) -0.0278(19) 0.0278(19) 0.065(4)
Ti1 0.057(3) 0.079(3) 0.086(3) 0.014(2) -0.002(2) 0.038(2)
O06 0.068(9) 0.073(9) 0.082(9) 0.023(7) 0.022(7) 0.040(7)
O07 0.061(8) 0.083(9) 0.049(8) 0.010(7) 0.008(7) 0.041(7)
O10 0.051(8) 0.056(8) 0.078(9) 0.027(7) 0.022(7) 0.032(7)
O05 0.073(9) 0.106(11) 0.103(11) 0.058(9) 0.029(8) 0.059(9)
O08 0.065(9) 0.137(12) 0.084(10) 0.040(9) 0.010(8) 0.046(9)
O09 0.068(10) 0.094(11) 0.081(10) 0.003(9) 0.016(9) 0.024(9)
O02 0.122(12) 0.120(11) 0.052(8) 0.013(8) 0.024(8) 0.069(10)
O11 0.070(9) 0.097(10) 0.104(10) 0.039(8) 0.026(8) 0.055(8)
O01 0.098(10) 0.115(11) 0.055(8) 0.019(8) 0.018(8) 0.052(9)
N04 0.066(9) 0.068(9) 0.066(9) 0.020(8) 0.021(8) 0.040(8)
N03 0.064(10) 0.061(9) 0.067(10) 0.021(8) 0.014(8) 0.031(8)
N02 0.088(11) 0.113(12) 0.108(11) 0.022(10) 0.039(10) 0.040(10)
O03 0.129(16) 0.137(16) 0.135(15) 0.021(12) -0.030(13) 0.014(14)
O04 0.146(15) 0.186(17) 0.111(13) -0.046(13) -0.001(12) 0.095(14)
N01 0.115(11) 0.115(12) 0.082(11) 0.012(10) 0.011(10) 0.061(10)
Co1 0.106(3) 0.106(3) 0.074(4) 0.000 0.000 0.0530(15)

loop_
_atom_type_symbol
_atom_type_description
_atom_type_scat_dispersion_real
_atom_type_scat_dispersion_imag
_atom_type_scat_source
C C 0.0030 0.0020 'International Tables Vol C Tables 4.2.6.8 and 6.1.1.4'
H H 0.0000 0.0000 'International Tables Vol C Tables 4.2.6.8 and 6.1.1.4'
N N 0.0060 0.0030 'International Tables Vol C Tables 4.2.6.8 and 6.1.1.4'
O O 0.0110 0.0060 'International Tables Vol C Tables 4.2.6.8 and 6.1.1.4'
Ti Ti 0.2780 0.4460 'International Tables Vol C Tables 4.2.6.8 and 6.1.1.4'
Co Co 0.3490 0.9720 'International Tables Vol C Tables 4.2.6.8 and 6.1.1.4'

loop_
_geom_angle_atom_site_label_1
_geom_angle_atom_site_label_2
_geom_angle_atom_site_label_3
_geom_angle
_geom_angle_site_symmetry_1
_geom_angle_site_symmetry_3
_geom_angle_publ_flag
O01 C01 C06 126(2) . . ?
O01 C01 C02 116(2) . . ?
C06 C01 C02 117(2) . . ?
O02 C02 C03 120(2) . . ?
O02 C02 C01 115(2) . . ?
C03 C02 C01 125(3) . . ?
C02 C03 C04 115(2) . . ?
C02 C03 H03A 122.5 . . ?
C04 C03 H03A 122.5 . . ?
C05 C04 C03 123(3) . . ?
C05 C04 H04A 118.6 . . ?
C03 C04 H04A 118.6 . . ?
C04 C05 C06 120(3) . . ?
C04 C05 H05A 119.8 . . ?
C06 C05 H05A 119.8 . . ?
C01 C06 C05 119(2) . . ?
C01 C06 C07 126(2) . . ?
C05 C06 C07 115(2) . . ?
C13 C08 N01 121(2) . . ?
C13 C08 C09 119(2) . . ?
N01 C08 C09 120(2) . . ?
C08 C09 C10 119(2) . . ?
C08 C09 H09A 120.6 . . ?
C10 C09 H09A 120.6 . . ?
C11 C10 C09 123(2) . . ?
C11 C10 H10A 118.3 . . ?
C09 C10 H10A 118.3 . . ?
C10 C11 C12 117(2) . . ?
C10 C11 H11A 121.3 . . ?
C12 C11 H11A 121.3 . . ?
C17 C12 C13 121(2) . . ?
C17 C12 C11 119.7(19) . . ?
C13 C12 C11 119(2) . . ?
C08 C13 C12 122(2) . . ?
C08 C13 C14 118(2) . . ?
C12 C13 C14 119(2) . . ?
C15 C14 C13 120(3) . . ?
C15 C14 H14A 120.1 . . ?
C13 C14 H14A 120.1 . . ?
C16 C15 C14 118(3) . . ?
C16 C15 H15A 121.0 . . ?
C14 C15 H15A 121.0 . . ?
C15 C16 C17 123(3) . . ?
C15 C16 H16A 118.4 . . ?
C17 C16 H16A 118.4 . . ?
C12 C17 C16 118(2) . . ?
C12 C17 N02 123(2) . . ?
C16 C17 N02 119(2) . . ?
C18 C19 C24 128(3) . . ?
C18 C19 C20 114(3) . . ?
C24 C19 C20 118(2) . . ?
C21 C20 C19 113(3) . . ?
C21 C20 H20A 123.7 . . ?
C19 C20 H20A 123.7 . . ?
C20 C21 C22 131(3) . . ?
C20 C21 H21A 114.3 . . ?
C22 C21 H21A 114.3 . . ?
C21 C22 C23 114(3) . . ?
C21 C22 H22A 123.1 . . ?
C23 C22 H22A 123.1 . . ?
O05 C23 C24 121(2) . . ?
O05 C23 C22 122(2) . . ?
C24 C23 C22 117(3) . . ?
C23 C24 O06 111(2) . . ?
C23 C24 C19 127(3) . . ?
O06 C24 C19 123(2) . . ?
O10 C34 C39 128.2(19) . . ?
O10 C34 C35 114(2) . . ?
C39 C34 C35 118(2) . . ?
O11 C35 C34 118(2) . . ?
O11 C35 C36 121(2) . . ?
C34 C35 C36 121(2) . . ?
C37 C36 C35 118(2) . . ?
C37 C36 H36A 121.0 . . ?
C35 C36 H36A 121.0 . . ?
C38 C37 C36 120(3) . . ?
C38 C37 H37A 120.2 . . ?
C36 C37 H37A 120.2 . . ?
C37 C38 C39 121(2) . . ?
C37 C38 H38A 119.3 . . ?
C39 C38 H38A 119.3 . . ?
C34 C39 C38 122(2) . . ?
C34 C39 C40 122(2) . . ?
C38 C39 C40 116(2) . . ?
O07 C25 C30 127.1(19) . . ?
O07 C25 C26 112.1(19) . . ?
C30 C25 C26 121(2) . . ?
O08 C26 C27 127(2) . . ?
O08 C26 C25 115(2) . . ?
C27 C26 C25 118(2) . . ?
C28 C27 C26 119(3) . . ?
C28 C27 H27A 120.3 . . ?
C26 C27 H27A 120.3 . . ?
C27 C28 C29 124(3) . . ?
C27 C28 H28A 118.2 . . ?
C29 C28 H28A 118.2 . . ?
C28 C29 C30 118(3) . . ?
C28 C29 H29A 121.2 . . ?
C30 C29 H29A 121.2 . . ?
C25 C30 C29 120(2) . . ?
C25 C30 C31 126(2) . . ?
C29 C30 C31 114(2) . . ?
C42 C41 C46 122(2) . . ?
C42 C41 N04 119.3(19) . . ?
C46 C41 N04 118.3(18) . . ?
C41 C42 C43 117(2) . . ?
C41 C42 H42A 121.5 . . ?
C43 C42 H42A 121.5 . . ?
C44 C43 C42 123(2) . . ?
C44 C43 H43A 118.4 . . ?
C42 C43 H43A 118.4 . . ?
C43 C44 C45 121(2) . . ?
C43 C44 H44A 119.5 . . ?
C45 C44 H44A 119.5 . . ?
C32 C45 C44 123(2) 2_645 . ?
C32 C45 C46 120.0(19) 2_645 . ?
C44 C45 C46 116.5(18) . . ?
C41 C46 C45 119.4(18) . . ?
C41 C46 C47 123.1(19) . . ?
C45 C46 C47 117.3(18) . . ?
O02 Ti2 O02 89.7(6) . 2_645 ?
O02 Ti2 O02 89.7(6) . 3_765 ?
O02 Ti2 O02 89.7(6) 2_645 3_765 ?
O02 Ti2 O01 167.3(6) . 3_765 ?
O02 Ti2 O01 97.5(6) 2_645 3_765 ?
O02 Ti2 O01 79.9(6) 3_765 3_765 ?
O02 Ti2 O01 97.5(6) . 2_645 ?
O02 Ti2 O01 79.9(6) 2_645 2_645 ?
O02 Ti2 O01 167.3(7) 3_765 2_645 ?
O01 Ti2 O01 94.1(5) 3_765 2_645 ?
O02 Ti2 O01 79.9(6) . . ?
O02 Ti2 O01 167.3(6) 2_645 . ?
O02 Ti2 O01 97.5(6) 3_765 . ?
O01 Ti2 O01 94.1(5) 3_765 . ?
O01 Ti2 O01 94.1(5) 2_645 . ?
C45 C32 C33 122(2) 3_765 . ?
C45 C32 N03 120.4(19) 3_765 . ?
C33 C32 N03 117.9(19) . . ?
C48 C47 C46 121(2) . . ?
C48 C47 H47A 119.4 . . ?
C46 C47 H47A 119.4 . . ?
C48 C33 C32 118(2) 3_765 . ?
C205 Co2 C205 118.4(3) 10_545 . ?
C205 Co2 C204 41.9(2) 10_545 10_545 ?
C205 Co2 C204 106.5(8) . 10_545 ?
C205 Co2 C204 106.5(8) 10_545 . ?
C205 Co2 C204 41.9(2) . . ?
C204 Co2 C204 126.7(4) 10_545 . ?
C205 Co2 C203 70.5(6) 10_545 10_545 ?
C205 Co2 C203 126.0(8) . 10_545 ?
C204 Co2 C203 41.8(2) 10_545 10_545 ?
C204 Co2 C203 165.3(6) . 10_545 ?
C205 Co2 C203 126.0(12) 10_545 . ?
C205 Co2 C203 70.5(3) . . ?
C204 Co2 C203 165.4(9) 10_545 . ?
C204 Co2 C203 41.77(6) . . ?
C203 Co2 C203 151.4(4) 10_545 . ?
C205 Co2 C201 153.4(9) 10_545 . ?
C205 Co2 C201 41.76(11) . . ?
C204 Co2 C201 117.7(13) 10_545 . ?
C204 Co2 C201 70.5(2) . . ?
C203 Co2 C201 105.5(9) 10_545 . ?
C203 Co2 C201 70.2(2) . . ?
C205 Co2 C201 41.8(6) 10_545 10_545 ?
C205 Co2 C201 153.4(4) . 10_545 ?
C204 Co2 C201 70.4(9) 10_545 10_545 ?
C204 Co2 C201 117.7(8) . 10_545 ?
C203 Co2 C201 70.2(3) 10_545 10_545 ?
C203 Co2 C201 105.5(9) . 10_545 ?
C201 Co2 C201 163.35(19) . 10_545 ?
C205 Co2 C202 70.3(4) 10_545 10_545 ?
C205 Co2 C202 164.1(10) . 10_545 ?
C204 Co2 C202 70.3(7) 10_545 10_545 ?
C204 Co2 C202 152.1(11) . 10_545 ?
C203 Co2 C202 41.6(7) 10_545 10_545 ?
C203 Co2 C202 116.5(9) . 10_545 ?
C201 Co2 C202 124.9(8) . 10_545 ?
C201 Co2 C202 41.5(7) 10_545 10_545 ?
C205 Co2 C202 164.1(11) 10_545 . ?
C205 Co2 C202 70.30(18) . . ?
C204 Co2 C202 152.1(12) 10_545 . ?
C204 Co2 C202 70.35(12) . . ?
C203 Co2 C202 116.5(6) 10_545 . ?
C203 Co2 C202 41.62(6) . . ?
C201 Co2 C202 41.49(13) . . ?
C201 Co2 C202 124.9(5) 10_545 . ?
C202 Co2 C202 104.9(6) 10_545 . ?
C201 C205 C204 108.03(7) . . ?
C201 C205 Co2 69.65(6) . . ?
C204 C205 Co2 69.08(13) . . ?
C201 C205 H205 126.0 . . ?
C204 C205 H205 126.0 . . ?
Co2 C205 H205 126.8 . . ?
C202 C201 C205 108.06(6) . . ?
C202 C201 Co2 69.50(11) . . ?
C205 C201 Co2 68.59(13) . . ?
C202 C201 H201 126.0 . . ?
C205 C201 H201 126.0 . . ?
Co2 C201 H201 127.5 . . ?
C201 C202 C203 107.97(18) . . ?
C201 C202 Co2 69.01(16) . . ?
C203 C202 Co2 68.9 . . ?
C201 C202 H202 126.0 . . ?
C203 C202 H202 126.0 . . ?
Co2 C202 H202 127.6 . . ?
C204 C203 C202 108.01(14) . . ?
C204 C203 Co2 68.7(2) . . ?
C202 C203 Co2 69.48(7) . . ?
C204 C203 H203 126.0 . . ?
C202 C203 H203 126.0 . . ?
Co2 C203 H203 127.4 . . ?
C203 C204 C205 107.92(11) . . ?
C203 C204 Co2 69.55(13) . . ?
C205 C204 Co2 68.98(15) . . ?
C203 C204 H204 126.0 . . ?
C205 C204 H204 126.0 . . ?
Co2 C204 H204 127.0 . . ?
C47 C48 C33 122(2) . 2_645 ?
C47 C48 H48A 118.9 . . ?
C33 C48 H48A 118.9 2_645 . ?
O08 Ti1 O11 90.5(6) . . ?
O08 Ti1 O06 168.5(6) . . ?
O11 Ti1 O06 97.9(6) . . ?
O08 Ti1 O07 80.7(6) . . ?
O11 Ti1 O07 167.7(6) . . ?
O06 Ti1 O07 92.0(5) . . ?
O08 Ti1 O10 99.7(6) . . ?
O11 Ti1 O10 80.0(5) . . ?
O06 Ti1 O10 89.5(5) . . ?
O07 Ti1 O10 93.0(5) . . ?
O08 Ti1 O05 93.1(7) . . ?
O11 Ti1 O05 90.3(5) . . ?
O06 Ti1 O05 79.2(6) . . ?
O07 Ti1 O05 98.7(5) . . ?
O10 Ti1 O05 164.0(6) . . ?
C24 O06 Ti1 116.3(12) . . ?
C25 O07 Ti1 115.2(12) . . ?
C34 O10 Ti1 116.0(11) . . ?
C23 O05 Ti1 112.7(13) . . ?
C26 O08 Ti1 117.1(14) . . ?
C02 O02 Ti2 115.9(14) . . ?
C35 O11 Ti1 112.3(13) . . ?
C01 O01 Ti2 110.5(12) . . ?
C40 N04 C41 125.4(18) . . ?
C40 N04 H04B 117.3 . . ?
C41 N04 H04B 117.3 . . ?
C31 N03 C32 130.7(18) . . ?
C31 N03 H40B 114.6 . . ?
C32 N03 H40B 114.6 . . ?
C18 N02 C17 138(3) . . ?
C18 N02 H02B 111.0 . . ?
C17 N02 H02B 111.0 . . ?
O09 C31 N03 122(2) . . ?
O09 C31 C30 122(2) . . ?
N03 C31 C30 116(2) . . ?
N02 C18 C19 124(3) . . ?
N02 C18 O04 107(3) . . ?
C19 C18 O04 129(3) . . ?
C08 N01 C07 129(2) . . ?
C08 N01 H01B 115.4 . . ?
C07 N01 H01B 115.4 . . ?
O03 C07 N01 121(3) . . ?
O03 C07 C06 127(3) . . ?
N01 C07 C06 112(2) . . ?
O12 C40 N04 124(2) . . ?
O12 C40 C39 119(2) . . ?
N04 C40 C39 117(2) . . ?
C102 Co1 C102 119.66(8) 3_765 2_645 ?
C102 Co1 C102 119.7(17) 3_765 . ?
C102 Co1 C102 119.7(17) 2_645 . ?
C102 Co1 C101 144.6(12) 3_765 . ?
C102 Co1 C101 89.2(15) 2_645 . ?
C102 Co1 C101 43.8 . . ?
C102 Co1 C101 43.8(6) 3_765 3_765 ?
C102 Co1 C101 144.6(8) 2_645 3_765 ?
C102 Co1 C101 89.2(18) . 3_765 ?
C101 Co1 C101 100.9(15) . 3_765 ?
C102 Co1 C101 89.2(12) 3_765 2_645 ?
C102 Co1 C101 43.8(8) 2_645 2_645 ?
C101 Co1 C101 100.9(19) . 2_645 ?
C101 Co1 C101 100.9(3) 3_765 2_645 ?
C102 Co1 C103 43.2(4) 3_765 3_765 ?
C102 Co1 C103 78.6(4) 2_645 3_765 ?
C102 Co1 C103 161.6(19) . 3_765 ?
C101 Co1 C103 142.8(6) . 3_765 ?
C101 Co1 C103 73.0(6) 3_765 3_765 ?
C101 Co1 C103 47.4(9) 2_645 3_765 ?
C102 Co1 C103 78.6(17) 3_765 . ?
C102 Co1 C103 161.6(17) 2_645 . ?
C102 Co1 C103 43.2 . . ?
C101 Co1 C103 73.0 . . ?
C101 Co1 C103 47.4(17) 3_765 . ?
C101 Co1 C103 142.8(6) 2_645 . ?
C103 Co1 C103 118.4(19) 3_765 . ?
C102 Co1 C103 161.6(2) 3_765 2_645 ?
C102 Co1 C103 43.2(3) 2_645 2_645 ?
C102 Co1 C103 78.6(18) . 2_645 ?
C101 Co1 C103 47.4(16) . 2_645 ?
C101 Co1 C103 142.8(5) 3_765 2_645 ?
C101 Co1 C103 73.0(10) 2_645 2_645 ?
C103 Co1 C103 118.4(2) 3_765 2_645 ?
C103 Co1 C103 118.4(18) . 2_645 ?
C102 Co1 C105 108.2(4) 3_765 . ?
C102 Co1 C105 98.5(5) 2_645 . ?
C102 Co1 C105 72.8 . . ?
C101 Co1 C105 42.8 . . ?
C101 Co1 C105 69.3(10) 3_765 . ?
C101 Co1 C105 79.3(10) 2_645 . ?
C103 Co1 C105 104.04(16) 3_765 . ?
C103 Co1 C105 71.7 . . ?
C103 Co1 C105 73.5(7) 2_645 . ?
C102 Co1 C105 72.8(14) 3_765 3_765 ?
C102 Co1 C105 98.5(18) . 3_765 ?
C101 Co1 C105 79.3(14) . 3_765 ?
C101 Co1 C105 42.8(15) 3_765 3_765 ?
C101 Co1 C105 69.3(16) 2_645 3_765 ?
C103 Co1 C105 71.7(13) 3_765 3_765 ?
C103 Co1 C105 104.0(16) 2_645 3_765 ?
C105 Co1 C105 36.8(14) . 3_765 ?
C102 Co1 C105 72.8(14) 2_645 2_645 ?
C102 Co1 C105 108.2(19) . 2_645 ?
C101 Co1 C105 79.3(13) 3_765 2_645 ?
C101 Co1 C105 42.8(9) 2_645 2_645 ?
C103 Co1 C105 73.5(19) 3_765 2_645 ?
C103 Co1 C105 104.0(13) . 2_645 ?
C105 Co1 C105 36.8(16) . 2_645 ?
C105 Co1 C105 36.8(12) 3_765 2_645 ?
C105 C101 C102 108.01(9) . . ?
C105 C101 C103 104.4(8) . 2_645 ?
C102 C101 C103 110.1(9) . 2_645 ?
C110 C101 C106 49.8(11) 3_765 3_765 ?
C104 C101 C106 146(3) 2_645 3_765 ?
C105 C101 C106 128.9(13) . 3_765 ?
C103 C101 C106 89.4(15) 2_645 3_765 ?
C105 C101 Co1 70.9 . . ?
C102 C101 Co1 67.6 . . ?
C103 C101 Co1 67.6(4) 2_645 . ?
C106 C101 Co1 69.7(9) 3_765 . ?
C105 C101 C109 115.7(19) . 3_765 ?
C102 C101 C109 96.7(3) . 3_765 ?
C103 C101 C109 14.8(2) 2_645 3_765 ?
C106 C101 C109 74.9(18) 3_765 3_765 ?
Co1 C101 C109 65.7(17) . 3_765 ?
C109 C102 C103 24.4(9) 2_645 . ?
C109 C102 C101 130.8(18) 2_645 . ?
C103 C102 C101 108.1 . . ?
C109 C102 C110 154.3(4) 2_645 3_765 ?
C103 C102 C110 140.7(19) . 3_765 ?
C101 C102 C110 36.9(5) . 3_765 ?
C106 C102 C108 60.5(15) 3_765 2_645 ?
C101 C102 C108 134.6(15) . 2_645 ?
C103 C102 Co1 70.4 . . ?
C101 C102 Co1 68.7 . . ?
C108 C102 Co1 69.7(19) 2_645 . ?
C106 C102 C107 35.3(16) 3_765 3_765 ?
C103 C102 C107 104.1(17) . 3_765 ?
C101 C102 C107 109(2) . 3_765 ?
C108 C102 C107 34.8(16) 2_645 3_765 ?
Co1 C102 C107 65.3(15) . 3_765 ?
C110 C103 C104 74.2(13) 2_645 . ?
C102 C103 C104 107.91(6) . . ?
C102 C103 C101 128.5(13) . 3_765 ?
C104 C103 C101 39.0(10) . 3_765 ?
C109 C103 C108 30.5(19) 2_645 2_645 ?
C104 C103 C108 135.3(14) . 2_645 ?
C102 C103 Co1 66.4 . . ?
C104 C103 Co1 70.7 . . ?
C101 C103 Co1 65.0(12) 3_765 . ?
C108 C103 Co1 65.3(12) 2_645 . ?
C101 C104 C105 86(3) 3_765 3_765 ?
C101 C104 C105 131.3(19) 3_765 . ?
C105 C104 C103 140.0(17) 3_765 . ?
C105 C104 C103 107.97(8) . . ?
C101 C104 C110 30.1(12) 3_765 2_645 ?
C105 C104 C110 138.8(12) . 2_645 ?
C103 C104 C110 48.8(18) . 2_645 ?
C101 C104 Co1 70.5(16) 3_765 . ?
C105 C104 Co1 73.1(19) 3_765 . ?
C105 C104 Co1 68.2 . . ?
C103 C104 Co1 67.1 . . ?
C110 C104 Co1 71.0(15) 2_645 . ?
C101 C104 C109 72.6(8) 3_765 2_645 ?
C105 C104 C109 136(2) 3_765 2_645 ?
C105 C104 C109 108.9(11) . 2_645 ?
C103 C104 C109 5.6(19) . 2_645 ?
C110 C104 C109 44.7(6) 2_645 2_645 ?
Co1 C104 C109 63.2(7) . 2_645 ?
C104 C105 C104 143.5(11) 2_645 . ?
C101 C105 C104 108.0 . . ?
C104 C105 Co1 75.6(15) 2_645 . ?
C101 C105 Co1 66.3 . . ?
C104 C105 Co1 70.0 . . ?
C110 C106 C107 107.99(7) . . ?
C110 C106 C108 135.8(19) . 3_765 ?
C107 C106 C108 46.0(17) . 3_765 ?
C110 C106 C109 117.2(5) . 3_765 ?
C107 C106 C109 92.0(6) . 3_765 ?
C108 C106 C109 48.7(18) 3_765 3_765 ?
C102 C106 C101 48.0(13) 2_645 2_645 ?
C107 C106 C101 118.5(9) . 2_645 ?
C109 C106 C101 88.4(18) 3_765 2_645 ?
C110 C106 Co1 70.2 . . ?
C107 C106 Co1 69.2 . . ?
C108 C106 Co1 66.9(18) 3_765 . ?
C109 C106 Co1 62.7(4) 3_765 . ?
C101 C106 Co1 57.0(10) 2_645 . ?
C108 C107 C106 108.1 . . ?
C108 C107 C102 59.6(15) 3_765 2_645 ?
C108 C107 C102 106.1(6) . 2_645 ?
C106 C107 C102 19.3(17) . 2_645 ?
C107 C107 C102 97.7(17) 3_765 2_645 ?
C107 C107 C102 119.4(6) 2_645 2_645 ?
C108 C107 Co1 72.8(16) 3_765 . ?
C108 C107 Co1 69.2 . . ?
C106 C107 Co1 71.7 . . ?
C102 C107 Co1 54.9(10) 2_645 . ?
C107 C108 C109 134.9(9) 2_645 . ?
C107 C108 C109 107.9 . . ?
C107 C108 C106 136.8(12) . 2_645 ?
C109 C108 C106 78.4(16) . 2_645 ?
C107 C108 C102 129.7(11) . 3_765 ?
C109 C108 C102 51.7(17) . 3_765 ?
C106 C108 C102 27.9(4) 2_645 3_765 ?
C107 C108 C103 124(2) 2_645 3_765 ?
C107 C108 C103 103.6(11) . 3_765 ?
C109 C108 C103 12.3(12) . 3_765 ?
C106 C108 C103 73.4(8) 2_645 3_765 ?
C102 C108 C103 45.6(8) 3_765 3_765 ?
C107 C108 Co1 71.2 . . ?
C109 C108 Co1 70.6 . . ?
C106 C108 Co1 71.2(9) 2_645 . ?
C102 C108 Co1 58.9(13) 3_765 . ?
C103 C108 Co1 58.4(9) 3_765 . ?
C102 C109 C110 129.1(14) 3_765 . ?
C103 C109 C108 137(4) 3_765 . ?
C110 C109 C108 108.03(5) . . ?
C102 C109 C106 24.1(10) 3_765 2_645 ?
C110 C109 C106 136.9(9) . 2_645 ?
C108 C109 C106 52.8(7) . 2_645 ?
C103 C109 C101 41(3) 3_765 2_645 ?
C102 C109 C101 104.7(7) 3_765 2_645 ?
C110 C109 C101 26.1(6) . 2_645 ?
C108 C109 C101 114.7(17) . 2_645 ?
C106 C109 C101 118.9(11) 2_645 2_645 ?
C103 C109 C104 13.4(7) 3_765 3_765 ?
C108 C109 C104 127.9(11) . 3_765 ?
C106 C109 C104 104(3) 2_645 3_765 ?
C101 C109 C104 29.3(17) 2_645 3_765 ?
C102 C109 Co1 62.1(19) 3_765 . ?
C110 C109 Co1 71.8 . . ?
C108 C109 Co1 69.6 . . ?
C106 C109 Co1 65.3(9) 2_645 . ?
C101 C109 Co1 56.3(16) 2_645 . ?
C104 C109 Co1 58.4(11) 3_765 . ?
C101 C110 C109 111(2) 2_645 . ?
C103 C110 C109 24.88(18) 3_765 . ?
C103 C110 C106 124.0(15) 3_765 . ?
C109 C110 C106 108.0 . . ?
C103 C110 C102 124.5(3) 3_765 2_645 ?
C109 C110 C102 122.9(14) . 2_645 ?
C106 C110 C102 32.5(6) . 2_645 ?
C106 C110 C104 125.1(12) . 3_765 ?
C109 C110 Co1 68.9 . . ?
C106 C110 Co1 70.9 . . ?
C102 C110 Co1 60.3(18) 2_645 . ?
C104 C110 Co1 62.5(18) 3_765 . ?

loop_
_geom_bond_atom_site_label_1
_geom_bond_atom_site_label_2
_geom_bond_distance
_geom_bond_site_symmetry_2
_geom_bond_publ_flag
C01 O01 1.34(2) . ?
C01 C06 1.398(13) . ?
C01 C02 1.403(13) . ?
C02 O02 1.29(2) . ?
C02 C03 1.382(13) . ?
C03 C04 1.384(13) . ?
C03 H03A 0.9500 . ?
C04 C05 1.381(13) . ?
C04 H04A 0.9500 . ?
C05 C06 1.396(13) . ?
C05 H05A 0.9500 . ?
C06 C07 1.50(3) . ?
C08 C13 1.373(14) . ?
C08 N01 1.37(3) . ?
C08 C09 1.394(13) . ?
C09 C10 1.396(13) . ?
C09 H09A 0.9500 . ?
C10 C11 1.381(13) . ?
C10 H10A 0.9500 . ?
C11 C12 1.405(13) . ?
C11 H11A 0.9500 . ?
C12 C17 1.380(14) . ?
C12 C13 1.409(13) . ?
C13 C14 1.409(13) . ?
C14 C15 1.402(13) . ?
C14 H14A 0.9500 . ?
C15 C16 1.397(13) . ?
C15 H15A 0.9500 . ?
C16 C17 1.388(14) . ?
C16 H16A 0.9500 . ?
C17 N02 1.40(3) . ?
C19 C18 1.32(3) . ?
C19 C24 1.35(3) . ?
C19 C20 1.42(3) . ?
C20 C21 1.35(3) . ?
C20 H20A 0.9500 . ?
C21 C22 1.33(3) . ?
C21 H21A 0.9500 . ?
C22 C23 1.43(3) . ?
C22 H22A 0.9500 . ?
C23 O05 1.37(2) . ?
C23 C24 1.32(3) . ?
C24 O06 1.42(2) . ?
C34 O10 1.29(2) . ?
C34 C39 1.37(2) . ?
C34 C35 1.37(2) . ?
C35 O11 1.36(2) . ?
C35 C36 1.47(3) . ?
C36 C37 1.36(3) . ?
C36 H36A 0.9500 . ?
C37 C38 1.37(3) . ?
C37 H37A 0.9500 . ?
C38 C39 1.37(3) . ?
C38 H38A 0.9500 . ?
C39 C40 1.52(3) . ?
C25 O07 1.34(2) . ?
C25 C30 1.39(3) . ?
C25 C26 1.45(3) . ?
C26 O08 1.31(2) . ?
C26 C27 1.39(3) . ?
C27 C28 1.38(3) . ?
C27 H27A 0.9500 . ?
C28 C29 1.40(3) . ?
C28 H28A 0.9500 . ?
C29 C30 1.41(3) . ?
C29 H29A 0.9500 . ?
C30 C31 1.47(3) . ?
C41 C42 1.35(2) . ?
C41 C46 1.43(2) . ?
C41 N04 1.44(2) . ?
C42 C43 1.42(3) . ?
C42 H42A 0.9500 . ?
C43 C44 1.35(3) . ?
C43 H43A 0.9500 . ?
C44 C45 1.42(2) . ?
C44 H44A 0.9500 . ?
C45 C32 1.36(2) 2_645 ?
C45 C46 1.44(2) . ?
C46 C47 1.45(2) . ?
Ti2 O02 1.945(15) . ?
Ti2 O02 1.945(15) 2_645 ?
Ti2 O02 1.945(15) 3_765 ?
Ti2 O01 2.010(15) 3_765 ?
Ti2 O01 2.010(15) 2_645 ?
Ti2 O01 2.010(15) . ?
C32 C45 1.36(2) 3_765 ?
C32 C33 1.44(3) . ?
C32 N03 1.44(2) . ?
C47 C48 1.33(3) . ?
C47 H47A 0.9500 . ?
O12 C40 1.25(2) . ?
C33 C48 1.40(3) 3_765 ?
Co2 C205 1.984(19) 10_545 ?
Co2 C205 1.984(6) . ?
Co2 C204 1.986(11) 10_545 ?
Co2 C204 1.985(5) . ?
Co2 C203 1.997(9) 10_545 ?
Co2 C203 1.9967 . ?
Co2 C201 1.998(4) . ?
Co2 C201 1.998(8) 10_545 ?
Co2 C202 2.005(17) 10_545 ?
Co2 C202 2.0044(17) . ?
C205 C201 1.4193(11) . ?
C205 C204 1.420(3) . ?
C205 H205 0.9500 . ?
C201 C202 1.418(3) . ?
C201 H201 0.9500 . ?
C202 C203 1.4213(13) . ?
C202 H202 0.9500 . ?
C203 C204 1.4196 . ?
C203 H203 0.9500 . ?
C204 H204 0.9500 . ?
C48 C33 1.40(3) 2_645 ?
C48 H48A 0.9500 . ?
Ti1 O08 1.908(15) . ?
Ti1 O11 1.944(13) . ?
Ti1 O06 1.968(14) . ?
Ti1 O07 1.962(12) . ?
Ti1 O10 1.976(12) . ?
Ti1 O05 1.984(14) . ?
O09 C31 1.22(2) . ?
N04 C40 1.30(2) . ?
N04 H04B 0.8800 . ?
N03 C31 1.33(2) . ?
N03 H40B 0.8800 . ?
N02 C18 1.35(3) . ?
N02 H02B 0.8800 . ?
O03 C07 1.19(3) . ?
O04 C18 1.37(3) . ?
N01 C07 1.42(3) . ?
N01 H01B 0.8800 . ?
Co1 C102 1.90(4) 3_765 ?
Co1 C102 1.90(3) 2_645 ?
Co1 C102 1.8978 . ?
Co1 C101 1.9126 . ?
Co1 C101 1.91(3) 3_765 ?
Co1 C101 1.91(3) 2_645 ?
Co1 C103 1.95(3) 3_765 ?
Co1 C103 1.9512 . ?
Co1 C103 1.95(3) 2_645 ?
Co1 C105 1.9745 . ?
Co1 C105 1.97(2) 3_765 ?
Co1 C105 1.975(17) 2_645 ?
C101 C110 0.918(2) 3_765 ?
C101 C104 1.00(5) 2_645 ?
C101 C105 1.4198 . ?
C101 C102 1.4202 . ?
C101 C103 1.55(6) 2_645 ?
C102 C106 0.81(3) 3_765 ?
C102 C109 1.40(4) 2_645 ?
C102 C103 1.4184(16) . ?
C102 C110 1.47(4) 3_765 ?
C103 C109 0.598(13) 2_645 ?
C103 C110 1.28(4) 2_645 ?
C103 C104 1.4235 . ?
C103 C101 1.55(6) 3_765 ?
C104 C101 1.00(5) 3_765 ?
C104 C105 1.07(7) 3_765 ?
C104 C105 1.4198 . ?
C104 C110 1.635(4) 2_645 ?
C105 C104 1.07(5) 2_645 ?
C106 C102 0.81(3) 2_645 ?
C106 C110 1.4211(13) . ?
C106 C107 1.4218 . ?
C106 C108 1.51(6) 3_765 ?
C107 C108 1.15(5) 3_765 ?
C107 C108 1.4192(17) . ?
C108 C107 1.15(6) 2_645 ?
C108 C109 1.4228 . ?
C108 C106 1.51(6) 2_645 ?
C109 C103 0.598(3) 3_765 ?
C109 C102 1.40(5) 3_765 ?
C109 C110 1.4205 . ?
C110 C101 0.92(4) 2_645 ?
C110 C103 1.28(6) 3_765 ?
C110 C102 1.47(5) 2_645 ?
C110 C104 1.63(5) 3_765 ?
C10S N3S 1.50(2) 2_645 ?
C10S N3S 1.50(2) 3_765 ?
C10S N3S 1.50(2) . ?
C12S O12S 1.52(10) . ?
C7S N2S 1.50(2) . ?
C11S N3S 1.50(2) . ?
C11S N3S 1.50(2) 2_645 ?
C11S N3S 1.50(2) 3_765 ?
C8S N2S 1.50(2) . ?
O1S O9S 1.30(5) . ?
O1S O10S 1.53(6) . ?
O2S O9S 1.51(5) . ?
O4S O5S 1.57(8) . ?
O9S O10S 1.79(7) . ?

loop_
_geom_torsion_atom_site_label_1
_geom_torsion_atom_site_label_2
_geom_torsion_atom_site_label_3
_geom_torsion_atom_site_label_4
_geom_torsion
_geom_torsion_site_symmetry_1
_geom_torsion_site_symmetry_2
_geom_torsion_site_symmetry_3
_geom_torsion_site_symmetry_4
_geom_torsion_publ_flag
O01 C01 C02 O02 5(3) . . . . ?
C06 C01 C02 O02 -174(2) . . . . ?
O01 C01 C02 C03 -179(2) . . . . ?
C06 C01 C02 C03 2(4) . . . . ?
O02 C02 C03 C04 172(2) . . . . ?
C01 C02 C03 C04 -4(4) . . . . ?
C02 C03 C04 C05 3(4) . . . . ?
C03 C04 C05 C06 -1(4) . . . . ?
O01 C01 C06 C05 -179(2) . . . . ?
C02 C01 C06 C05 1(4) . . . . ?
O01 C01 C06 C07 2(4) . . . . ?
C02 C01 C06 C07 -179(2) . . . . ?
C04 C05 C06 C01 -1(4) . . . . ?
C04 C05 C06 C07 178(2) . . . . ?
C13 C08 C09 C10 -4(4) . . . . ?
N01 C08 C09 C10 176(2) . . . . ?
C08 C09 C10 C11 -2(4) . . . . ?
C09 C10 C11 C12 3(4) . . . . ?
C10 C11 C12 C17 -179(2) . . . . ?
C10 C11 C12 C13 3(3) . . . . ?
N01 C08 C13 C12 -171(2) . . . . ?
C09 C08 C13 C12 10(4) . . . . ?
N01 C08 C13 C14 7(4) . . . . ?
C09 C08 C13 C14 -172(2) . . . . ?
C17 C12 C13 C08 172(2) . . . . ?
C11 C12 C13 C08 -9(4) . . . . ?
C17 C12 C13 C14 -6(4) . . . . ?
C11 C12 C13 C14 173(2) . . . . ?
C08 C13 C14 C15 -174(2) . . . . ?
C12 C13 C14 C15 4(4) . . . . ?
C13 C14 C15 C16 -2(4) . . . . ?
C14 C15 C16 C17 3(4) . . . . ?
C13 C12 C17 C16 6(4) . . . . ?
C11 C12 C17 C16 -173(2) . . . . ?
C13 C12 C17 N02 -169(2) . . . . ?
C11 C12 C17 N02 12(4) . . . . ?
C15 C16 C17 C12 -4(4) . . . . ?
C15 C16 C17 N02 170(2) . . . . ?
C18 C19 C20 C21 -177(2) . . . . ?
C24 C19 C20 C21 0(3) . . . . ?
C19 C20 C21 C22 -2(4) . . . . ?
C20 C21 C22 C23 3(4) . . . . ?
C21 C22 C23 O05 179(2) . . . . ?
C21 C22 C23 C24 -4(3) . . . . ?
O05 C23 C24 O06 2(3) . . . . ?
C22 C23 C24 O06 -175.6(18) . . . . ?
C18 C19 C24 C23 176(3) . . . . ?
C20 C19 C24 O06 177.1(19) . . . . ?
C39 C34 C35 O11 -177.8(18) . . . . ?
O11 C35 C36 C37 -176(2) . . . . ?
C30 C25 C26 O08 -179.6(19) . . . . ?
O07 C25 C26 C27 -178.5(19) . . . . ?
C30 C25 C26 C27 -1(3) . . . . ?
O08 C26 C27 C28 -177(2) . . . . ?
N04 C41 C42 C43 177.8(18) . . . . ?
C41 C42 C43 C44 1(3) . . . . ?
C42 C43 C44 C45 5(3) . . . . ?
C43 C44 C45 C32 179(2) . . . 2_645 ?
C43 C44 C45 C46 -5(3) . . . . ?
C42 C41 C46 C45 7(3) . . . . ?
N04 C41 C46 C45 -177.9(17) . . . . ?
C42 C41 C46 C47 -177.9(19) . . . . ?
N04 C41 C46 C47 -3(3) . . . . ?
C32 C45 C46 C41 175.8(18) 2_645 . . . ?
C44 C45 C46 C41 -1(3) . . . . ?
C32 C45 C46 C47 0(3) 2_645 . . . ?
C44 C45 C46 C47 -176.2(17) . . . . ?
C41 C46 C47 C48 -178(2) . . . . ?
C45 C46 C47 C48 -3(3) . . . . ?
C45 C32 C33 C48 -4(3) 3_765 . . 3_765 ?
N03 C32 C33 C48 176.6(19) . . . 3_765 ?
C205 Co2 C205 C201 -157.1(15) 10_545 . . . ?
C204 Co2 C205 C201 -113.3(11) 10_545 . . . ?
C204 Co2 C205 C201 119.7 . . . . ?
C203 Co2 C205 C201 -71.5(6) 10_545 . . . ?
C203 Co2 C205 C201 81.79(7) . . . . ?
C201 Co2 C205 C201 167.5(17) 10_545 . . . ?
C202 Co2 C205 C201 -37.2(19) 10_545 . . . ?
C202 Co2 C205 C201 37.48(7) . . . . ?
C205 Co2 C205 C204 83.2(15) 10_545 . . . ?
C204 Co2 C205 C204 127.0(11) 10_545 . . . ?
C203 Co2 C205 C204 168.8(6) 10_545 . . . ?
C203 Co2 C205 C204 -37.89(9) . . . . ?
C201 Co2 C205 C204 -119.7 . . . . ?
C201 Co2 C205 C204 47.9(17) 10_545 . . . ?
C202 Co2 C205 C204 -156.9(19) 10_545 . . . ?
C202 Co2 C205 C204 -82.20(9) . . . . ?
C204 C205 C201 C202 0.2 . . . . ?
Co2 C205 C201 C202 -58.43(11) . . . . ?
C204 C205 C201 Co2 58.59(12) . . . . ?
C205 Co2 C201 C202 170(2) 10_545 . . . ?
C205 Co2 C201 C202 120.1 . . . . ?
C204 Co2 C201 C202 -155.9(5) 10_545 . . . ?
C204 Co2 C201 C202 82.11(9) . . . . ?
C203 Co2 C201 C202 -112.7(3) 10_545 . . . ?
C203 Co2 C201 C202 37.62(10) . . . . ?
C201 Co2 C201 C202 -40(3) 10_545 . . . ?
C202 Co2 C201 C202 -71.5(10) 10_545 . . . ?
C205 Co2 C201 C205 50(2) 10_545 . . . ?
C204 Co2 C201 C205 83.9(4) 10_545 . . . ?
C204 Co2 C201 C205 -38.03(12) . . . . ?
C203 Co2 C201 C205 127.2(3) 10_545 . . . ?
C203 Co2 C201 C205 -82.53(13) . . . . ?
C201 Co2 C201 C205 -160(3) 10_545 . . . ?
C202 Co2 C201 C205 168.4(10) 10_545 . . . ?
C202 Co2 C201 C205 -120.1 . . . . ?
C205 C201 C202 C203 -0.1 . . . . ?
Co2 C201 C202 C203 -58.01(11) . . . . ?
C205 C201 C202 Co2 57.86(12) . . . . ?
C205 Co2 C202 C201 -164(3) 10_545 . . . ?
C205 Co2 C202 C201 -37.72(7) . . . . ?
C204 Co2 C202 C201 50.5(12) 10_545 . . . ?
C204 Co2 C202 C201 -82.39(17) . . . . ?
C203 Co2 C202 C201 83.5(8) 10_545 . . . ?
C203 Co2 C202 C201 -120.15(19) . . . . ?
C201 Co2 C202 C201 167.0(9) 10_545 . . . ?
C202 Co2 C202 C201 126.4(11) 10_545 . . . ?
C205 Co2 C202 C203 -43(2) 10_545 . . . ?
C205 Co2 C202 C203 82.4(2) . . . . ?
C204 Co2 C202 C203 170.7(13) 10_545 . . . ?
C204 Co2 C202 C203 37.76(7) . . . . ?
C203 Co2 C202 C203 -156.3(9) 10_545 . . . ?
C201 Co2 C202 C203 120.2(2) . . . . ?
C201 Co2 C202 C203 -72.9(10) 10_545 . . . ?
C202 Co2 C202 C203 -113.4(12) 10_545 . . . ?
C201 C202 C203 C204 0.1 . . . . ?
Co2 C202 C203 C204 -58.0(2) . . . . ?
C201 C202 C203 Co2 58.1(2) . . . . ?
C205 Co2 C203 C204 -73.4(4) 10_545 . . . ?
C205 Co2 C203 C204 38.03(5) . . . . ?
C204 Co2 C203 C204 -42(4) 10_545 . . . ?
C203 Co2 C203 C204 168.7(19) 10_545 . . . ?
C201 Co2 C203 C204 82.51(11) . . . . ?
C201 Co2 C203 C204 -114.4(3) 10_545 . . . ?
C202 Co2 C203 C204 -157.5(10) 10_545 . . . ?
C202 Co2 C203 C204 120.03(11) . . . . ?
C205 Co2 C203 C202 166.6(5) 10_545 . . . ?
C205 Co2 C203 C202 -82.00(12) . . . . ?
C204 Co2 C203 C202 -120.03(12) . . . . ?
C203 Co2 C203 C202 48.6(19) 10_545 . . . ?
C201 Co2 C203 C202 -37.51(5) . . . . ?
C201 Co2 C203 C202 125.6(4) 10_545 . . . ?
C202 Co2 C203 C202 82.5(10) 10_545 . . . ?
C202 C203 C204 C205 0.0 . . . . ?
Co2 C203 C204 C205 -58.47(15) . . . . ?
C202 C203 C204 Co2 58.50(14) . . . . ?
C201 C205 C204 C203 -0.1 . . . . ?
Co2 C205 C204 C203 58.8 . . . . ?
C201 C205 C204 Co2 -58.9 . . . . ?
C205 Co2 C204 C203 126.0(10) 10_545 . . . ?
C205 Co2 C204 C203 -119.68(11) . . . . ?
C204 Co2 C204 C203 167.7(15) 10_545 . . . ?
C203 Co2 C204 C203 -158(3) 10_545 . . . ?
C201 Co2 C204 C203 -81.80(14) . . . . ?
C201 Co2 C204 C203 82.3(5) 10_545 . . . ?
C202 Co2 C204 C203 47.1(11) 10_545 . . . ?
C202 Co2 C204 C203 -37.63(7) . . . . ?
C205 Co2 C204 C205 -114.3(10) 10_545 . . . ?
C204 Co2 C204 C205 -72.6(15) 10_545 . . . ?
C203 Co2 C204 C205 -39(3) 10_545 . . . ?
C203 Co2 C204 C205 119.68(11) . . . . ?
C201 Co2 C204 C205 37.88(7) . . . . ?
C201 Co2 C204 C205 -158.0(5) 10_545 . . . ?
C202 Co2 C204 C205 166.8(11) 10_545 . . . ?
C202 Co2 C204 C205 82.05(11) . . . . ?
C46 C47 C48 C33 2(3) . . . 2_645 ?
C23 C24 O06 Ti1 -7(2) . . . . ?
C19 C24 O06 Ti1 174.0(17) . . . . ?
O08 Ti1 O06 C24 56(4) . . . . ?
O11 Ti1 O06 C24 -81.4(13) . . . . ?
O07 Ti1 O06 C24 105.9(13) . . . . ?
O10 Ti1 O06 C24 -161.2(13) . . . . ?
O05 Ti1 O06 C24 7.4(12) . . . . ?
C30 C25 O07 Ti1 177.4(17) . . . . ?
C26 C25 O07 Ti1 -6(2) . . . . ?
O08 Ti1 O07 C25 4.8(13) . . . . ?
O11 Ti1 O07 C25 49(3) . . . . ?
O06 Ti1 O07 C25 -166.3(13) . . . . ?
O10 Ti1 O07 C25 104.1(13) . . . . ?
O05 Ti1 O07 C25 -86.9(13) . . . . ?
C39 C34 O10 Ti1 173.4(16) . . . . ?
C35 C34 O10 Ti1 -1(2) . . . . ?
O08 Ti1 O10 C34 -85.7(13) . . . . ?
O11 Ti1 O10 C34 3.1(13) . . . . ?
O06 Ti1 O10 C34 101.3(13) . . . . ?
O07 Ti1 O10 C34 -166.7(13) . . . . ?
O05 Ti1 O10 C34 57(3) . . . . ?
C24 C23 O05 Ti1 4(3) . . . . ?
C22 C23 O05 Ti1 -178.6(17) . . . . ?
O08 Ti1 O05 C23 -177.4(14) . . . . ?
O11 Ti1 O05 C23 92.1(14) . . . . ?
O06 Ti1 O05 C23 -5.9(13) . . . . ?
O07 Ti1 O05 C23 -96.4(14) . . . . ?
O10 Ti1 O05 C23 40(3) . . . . ?
C27 C26 O08 Ti1 -177(2) . . . . ?
C25 C26 O08 Ti1 1(3) . . . . ?
O11 Ti1 O08 C26 -174.4(16) . . . . ?
O06 Ti1 O08 C26 48(4) . . . . ?
O07 Ti1 O08 C26 -3.0(16) . . . . ?
O10 Ti1 O08 C26 -94.5(16) . . . . ?
O05 Ti1 O08 C26 95.3(16) . . . . ?
C03 C02 O02 Ti2 -168.7(17) . . . . ?
C01 C02 O02 Ti2 8(3) . . . . ?
O02 Ti2 O02 C02 175.2(16) 2_645 . . . ?
O02 Ti2 O02 C02 85.5(18) 3_765 . . . ?
O01 Ti2 O02 C02 51(4) 3_765 . . . ?
O01 Ti2 O02 C02 -105.0(16) 2_645 . . . ?
O01 Ti2 O02 C02 -12.2(15) . . . . ?
C34 C35 O11 Ti1 5(2) . . . . ?
C36 C35 O11 Ti1 -176.9(16) . . . . ?
O08 Ti1 O11 C35 95.5(14) . . . . ?
O06 Ti1 O11 C35 -92.3(14) . . . . ?
O07 Ti1 O11 C35 52(3) . . . . ?
O10 Ti1 O11 C35 -4.2(13) . . . . ?
O05 Ti1 O11 C35 -171.4(14) . . . . ?
C06 C01 O01 Ti2 165(2) . . . . ?
C02 C01 O01 Ti2 -15(2) . . . . ?
O02 Ti2 O01 C01 14.1(13) . . . . ?
O02 Ti2 O01 C01 50(3) 2_645 . . . ?
O02 Ti2 O01 C01 -74.3(14) 3_765 . . . ?
O01 Ti2 O01 C01 -154.6(14) 3_765 . . . ?
O01 Ti2 O01 C01 111.0(15) 2_645 . . . ?
C42 C41 N04 C40 -33(3) . . . . ?
C46 C41 N04 C40 151.3(19) . . . . ?
C45 C32 N03 C31 155(2) 3_765 . . . ?
C33 C32 N03 C31 -26(3) . . . . ?
C12 C17 N02 C18 131(3) . . . . ?
C16 C17 N02 C18 -44(4) . . . . ?
C32 N03 C31 C30 -170.7(18) . . . . ?
C29 C30 C31 N03 176.2(18) . . . . ?
C41 N04 C40 C39 -174.3(17) . . . . ?
C34 C39 C40 O12 -176.2(19) . . . . ?
C38 C39 C40 O12 7(3) . . . . ?
C34 C39 C40 N04 2(3) . . . . ?
C38 C39 C40 N04 -175.3(18) . . . . ?
C102 Co1 C101 C110 149.5(16) 3_765 . . 3_765 ?
C103 Co1 C101 C110 -133.5(11) 3_765 . . 3_765 ?
C102 Co1 C101 C105 103.4(8) 2_645 . . . ?
C102 Co1 C101 C105 -119.8 . . . . ?
C101 Co1 C101 C105 -42.5(10) 3_765 . . . ?
C101 Co1 C101 C105 60.9(10) 2_645 . . . ?
C103 Co1 C101 C105 -81.2 . . . . ?
C103 Co1 C101 C105 115.3(11) 2_645 . . . ?
C105 Co1 C101 C105 31.5(16) 2_645 . . . ?
C102 Co1 C101 C102 -136.9(8) 2_645 . . . ?
C101 Co1 C101 C102 77.3(10) 3_765 . . . ?
C103 Co1 C101 C102 38.5 . . . . ?
C103 Co1 C101 C102 -124.9(11) 2_645 . . . ?
C105 Co1 C101 C102 119.8 . . . . ?
C105 Co1 C101 C102 151.3(16) 2_645 . . . ?
C102 Co1 C101 C103 -158.7(11) 3_765 . . 2_645 ?
C102 Co1 C101 C103 -12.0(3) 2_645 . . 2_645 ?
C102 Co1 C101 C103 124.9(11) . . . 2_645 ?
C101 Co1 C101 C103 -157.8(7) 3_765 . . 2_645 ?
C101 Co1 C101 C103 -54.4(7) 2_645 . . 2_645 ?
C103 Co1 C101 C103 -81.7(18) 3_765 . . 2_645 ?
C103 Co1 C101 C103 163.4(11) . . . 2_645 ?
C105 Co1 C101 C103 -115.3(11) . . . 2_645 ?
C105 Co1 C101 C103 -120.7(19) 3_765 . . 2_645 ?
C105 Co1 C101 C103 -83.8(18) 2_645 . . 2_645 ?
C102 Co1 C101 C106 103.3(11) 3_765 . . 3_765 ?
C102 Co1 C101 C106 -110.0(18) 2_645 . . 3_765 ?
C101 Co1 C101 C106 104.2(16) 3_765 . . 3_765 ?
C101 Co1 C101 C106 -152.4(16) 2_645 . . 3_765 ?
C103 Co1 C101 C106 -98.0(15) 2_645 . . 3_765 ?
C105 Co1 C101 C106 141.3(18) 3_765 . . 3_765 ?
C102 Co1 C101 C109 -174.6(10) 3_765 . . 3_765 ?
C102 Co1 C101 C109 -27.9(5) 2_645 . . 3_765 ?
C102 Co1 C101 C109 109.0(12) . . . 3_765 ?
C101 Co1 C101 C109 -173.8(6) 3_765 . . 3_765 ?
C101 Co1 C101 C109 -70.3(6) 2_645 . . 3_765 ?
C103 Co1 C101 C109 -97.7(17) 3_765 . . 3_765 ?
C103 Co1 C101 C109 147.5(12) . . . 3_765 ?
C103 Co1 C101 C109 -15.9(3) 2_645 . . 3_765 ?
C105 Co1 C101 C109 -131.3(12) . . . 3_765 ?
C105 Co1 C101 C109 -136.6(18) 3_765 . . 3_765 ?
C105 Co1 C101 C109 -99.7(17) 2_645 . . 3_765 ?
C109 C101 C102 C106 29.7(13) 3_765 . . 3_765 ?
C110 C101 C102 C109 -146.4(16) 3_765 . . 2_645 ?
C106 C101 C102 C109 -139.0(18) 3_765 . . 2_645 ?
C109 C101 C102 C109 -109.3(8) 3_765 . . 2_645 ?
C103 C101 C102 C103 -113.4(6) 2_645 . . . ?
Co1 C101 C102 C103 -59.6 . . . . ?
C105 C101 C102 Co1 59.6 . . . . ?
C103 C101 C102 Co1 -53.9(6) 2_645 . . . ?
C105 C101 C102 C107 112.4(14) . . . 3_765 ?
Co1 C101 C102 C107 52.8(14) . . . 3_765 ?
C102 Co1 C102 C109 4.41(17) 3_765 . . 2_645 ?
C102 Co1 C102 C109 -164.05(17) 2_645 . . 2_645 ?
C101 Co1 C102 C109 144.07(9) . . . 2_645 ?
C101 Co1 C102 C109 37.4(6) 3_765 . . 2_645 ?
C101 Co1 C102 C109 145.3(17) 2_645 . . 2_645 ?
C103 Co1 C102 C109 23.3(8) 3_765 . . 2_645 ?
C103 Co1 C102 C109 24.52(9) . . . 2_645 ?
C103 Co1 C102 C109 -177.9(3) 2_645 . . 2_645 ?
C105 Co1 C102 C109 105.93(8) . . . 2_645 ?
C105 Co1 C102 C109 79.3(18) 3_765 . . 2_645 ?
C105 Co1 C102 C109 115.8(19) 2_645 . . 2_645 ?
C102 Co1 C102 C103 -20.11(14) 3_765 . . . ?
C102 Co1 C102 C103 171.44(14) 2_645 . . . ?
C101 Co1 C102 C103 119.5 . . . . ?
C101 Co1 C102 C103 12.9(6) 3_765 . . . ?
C101 Co1 C102 C103 120.7(17) 2_645 . . . ?
C103 Co1 C102 C103 157.5(3) 2_645 . . . ?
C105 Co1 C102 C103 81.4 . . . . ?
C105 Co1 C102 C103 54.8(18) 3_765 . . . ?
C102 Co1 C102 C101 -139.66(14) 3_765 . . . ?
C102 Co1 C102 C101 51.89(14) 2_645 . . . ?
C101 Co1 C102 C101 -106.7(6) 3_765 . . . ?
C101 Co1 C102 C101 1.2(17) 2_645 . . . ?
C103 Co1 C102 C101 -120.8(8) 3_765 . . . ?
C103 Co1 C102 C101 -119.5 . . . . ?
C103 Co1 C102 C101 38.0(3) 2_645 . . . ?
C105 Co1 C102 C101 -38.1 . . . . ?
C105 Co1 C102 C101 -64.7(18) 3_765 . . . ?
C102 Co1 C102 C110 -177.32(16) 3_765 . . 3_765 ?
C102 Co1 C102 C110 14.22(16) 2_645 . . 3_765 ?
C101 Co1 C102 C110 -37.7(3) . . . 3_765 ?
C101 Co1 C102 C110 -144.3(4) 3_765 . . 3_765 ?
C101 Co1 C102 C110 -36.5(19) 2_645 . . 3_765 ?
C103 Co1 C102 C110 -158.4(11) 3_765 . . 3_765 ?
C103 Co1 C102 C110 -157.2(3) . . . 3_765 ?
C103 Co1 C102 C110 0.3 2_645 . . 3_765 ?
C105 Co1 C102 C110 -75.8(3) . . . 3_765 ?
C105 Co1 C102 C110 -102.4(18) 3_765 . . 3_765 ?
C101 Co1 C102 C108 -160.1(6) 2_645 . . 2_645 ?
C103 Co1 C102 C108 77.9(16) 3_765 . . 2_645 ?
C105 Co1 C102 C108 134.0(15) 3_765 . . 2_645 ?
C105 Co1 C102 C108 170.5(5) 2_645 . . 2_645 ?
C101 Co1 C102 C107 -122.6(14) 2_645 . . 3_765 ?
C103 Co1 C102 C107 115.5(19) 3_765 . . 3_765 ?
C105 Co1 C102 C107 171.5(10) 3_765 . . 3_765 ?
C105 Co1 C102 C107 -152.0(15) 2_645 . . 3_765 ?
C108 C102 C103 C104 -132.4(17) 2_645 . . . ?
Co1 C102 C103 C104 -58.6 . . . . ?
C101 C102 C103 C101 38.0(12) . . . 3_765 ?
Co1 C102 C103 C101 -20.5(11) . . . 3_765 ?
C107 C102 C103 C101 -77.4(14) 3_765 . . 3_765 ?
C101 C102 C103 C108 132.3(17) . . . 2_645 ?
C110 C102 C103 C108 110.4(19) 3_765 . . 2_645 ?
Co1 C102 C103 C108 73.8(17) . . . 2_645 ?
C101 C102 C103 Co1 58.5 . . . . ?
C108 C102 C103 Co1 -73.8(17) 2_645 . . . ?
C102 Co1 C103 C110 -162.6(5) . . . 2_645 ?
C101 Co1 C103 C110 158.4(5) . . . 2_645 ?
C101 Co1 C103 C110 35.0(16) 3_765 . . 2_645 ?
C101 Co1 C103 C110 73(3) 2_645 . . 2_645 ?
C103 Co1 C103 C110 16.9(2) 3_765 . . 2_645 ?
C103 Co1 C103 C110 172.2(2) 2_645 . . 2_645 ?
C105 Co1 C103 C110 113.4(5) . . . 2_645 ?
C105 Co1 C103 C110 74.8(16) 3_765 . . 2_645 ?
C102 Co1 C103 C102 162.3(3) 3_765 . . . ?
C102 Co1 C103 C102 -24.2(14) 2_645 . . . ?
C101 Co1 C103 C102 -39.0 . . . . ?
C101 Co1 C103 C102 -162.4(11) 3_765 . . . ?
C103 Co1 C103 C102 -25.2(3) 2_645 . . . ?
C105 Co1 C103 C102 -84.0 . . . . ?
C105 Co1 C103 C102 -122.6(14) 3_765 . . . ?
C105 Co1 C103 C102 -102(2) 2_645 . . . ?
C102 Co1 C103 C104 -77.2(3) 3_765 . . . ?
C102 Co1 C103 C104 96.3(14) 2_645 . . . ?
C102 Co1 C103 C104 120.59(6) . . . . ?
C101 Co1 C103 C104 81.6 . . . . ?
C101 Co1 C103 C104 -41.8(11) 3_765 . . . ?
C101 Co1 C103 C104 -4(3) 2_645 . . . ?
C103 Co1 C103 C104 -59.8(3) 3_765 . . . ?
C103 Co1 C103 C104 95.4(3) 2_645 . . . ?
C105 Co1 C103 C104 36.6 . . . . ?
C105 Co1 C103 C104 -2.0(15) 3_765 . . . ?
C105 Co1 C103 C104 19(2) 2_645 . . . ?
C102 Co1 C103 C101 -35.4(14) 3_765 . . 3_765 ?
C102 Co1 C103 C101 138(2) 2_645 . . 3_765 ?
C102 Co1 C103 C101 162.4(11) . . . 3_765 ?
C101 Co1 C103 C101 123.4(11) . . . 3_765 ?
C101 Co1 C103 C101 38(4) 2_645 . . 3_765 ?
C103 Co1 C103 C101 -18.1(14) 3_765 . . 3_765 ?
C103 Co1 C103 C101 137.2(14) 2_645 . . 3_765 ?
C105 Co1 C103 C101 78.4(11) . . . 3_765 ?
C105 Co1 C103 C101 39.8(12) 3_765 . . 3_765 ?
C101 Co1 C103 C108 168.0(11) 2_645 . . 2_645 ?
C105 Co1 C103 C108 -151(3) . . . 2_645 ?
C105 Co1 C103 C108 -169.2(9) 2_645 . . 2_645 ?
C102 C103 C104 C101 129.8(18) . . . 3_765 ?
C108 C103 C104 C101 64(5) 2_645 . . 3_765 ?
Co1 C103 C104 C101 73.9(18) . . . 3_765 ?
C101 C103 C104 C105 -129.7(18) 3_765 . . . ?
C108 C103 C104 C105 -66(4) 2_645 . . . ?
Co1 C103 C104 C105 -55.8 . . . . ?
C102 C103 C104 Co1 56.0 . . . . ?
C101 C103 C104 Co1 -73.9(18) 3_765 . . . ?
C102 Co1 C104 C101 7.4(16) 3_765 . . 3_765 ?
C102 Co1 C104 C101 122.8(15) 2_645 . . 3_765 ?
C101 Co1 C104 C101 93.3(8) 2_645 . . 3_765 ?
C103 Co1 C104 C101 46.1(15) 3_765 . . 3_765 ?
C103 Co1 C104 C101 169.3(15) 2_645 . . 3_765 ?
C105 Co1 C104 C101 116.1(17) 2_645 . . 3_765 ?
C102 Co1 C104 C105 -146.3(14) 3_765 . . . ?
C102 Co1 C104 C105 83.8 . . . . ?
C101 Co1 C104 C105 37.7 . . . . ?
C101 Co1 C104 C105 -154(3) 3_765 . . . ?
C101 Co1 C104 C105 -60(2) 2_645 . . . ?
C103 Co1 C104 C105 -107.6(13) 3_765 . . . ?
C103 Co1 C104 C105 122.0 . . . . ?
C103 Co1 C104 C105 15.6(16) 2_645 . . . ?
C105 Co1 C104 C105 -62(3) 3_765 . . . ?
C105 Co1 C104 C105 -38(3) 2_645 . . . ?
C102 Co1 C104 C103 91.7(15) 3_765 . . . ?
C102 Co1 C104 C103 -153(3) 2_645 . . . ?
C102 Co1 C104 C103 -38.25(6) . . . . ?
C101 Co1 C104 C103 -84.37(6) . . . . ?
C103 Co1 C104 C103 130.4(13) 3_765 . . . ?
C103 Co1 C104 C103 -106.5(17) 2_645 . . . ?
C105 Co1 C104 C103 -122.02(7) . . . . ?
C102 Co1 C104 C110 39.3(9) 3_765 . . 2_645 ?
C102 Co1 C104 C110 154.7(2) 2_645 . . 2_645 ?
C102 Co1 C104 C110 -91(2) . . . 2_645 ?
C101 Co1 C104 C110 -137(2) . . . 2_645 ?
C101 Co1 C104 C110 31.9(14) 3_765 . . 2_645 ?
C101 Co1 C104 C110 125.1(11) 2_645 . . 2_645 ?
C103 Co1 C104 C110 78.0(11) 3_765 . . 2_645 ?
C103 Co1 C104 C110 -158.9(8) 2_645 . . 2_645 ?
C105 Co1 C104 C110 -174(2) . . . 2_645 ?
C105 Co1 C104 C110 124(4) 3_765 . . 2_645 ?
C105 Co1 C104 C110 148(2) 2_645 . . 2_645 ?
C102 Co1 C104 C109 87.3(8) 3_765 . . 2_645 ?
C102 Co1 C104 C109 -157.3(6) 2_645 . . 2_645 ?
C102 Co1 C104 C109 -43(2) . . . 2_645 ?
C101 Co1 C104 C109 -89(2) . . . 2_645 ?
C101 Co1 C104 C109 79.9(11) 3_765 . . 2_645 ?
C101 Co1 C104 C109 173.2(6) 2_645 . . 2_645 ?
C103 Co1 C104 C109 126.0(9) 3_765 . . 2_645 ?
C103 Co1 C104 C109 -4(2) . . . 2_645 ?
C103 Co1 C104 C109 -110.8(6) 2_645 . . 2_645 ?
C105 Co1 C104 C109 -126(2) . . . 2_645 ?
C105 Co1 C104 C109 172(3) 3_765 . . 2_645 ?
C105 Co1 C104 C109 -164.0(19) 2_645 . . 2_645 ?
C102 C101 C105 C104 0.1 . . . . ?
C103 C101 C105 C104 117.3(7) 2_645 . . . ?
C106 C101 C105 C104 16(3) 3_765 . . . ?
Co1 C101 C105 C104 57.6 . . . . ?
C109 C101 C105 C104 107.0(7) 3_765 . . . ?
C110 C101 C105 Co1 36(4) 3_765 . . . ?
C104 C101 C105 Co1 93(3) 2_645 . . . ?
C102 C101 C105 Co1 -57.5 . . . . ?
C103 C101 C105 Co1 59.7(7) 2_645 . . . ?
C106 C101 C105 Co1 -41(3) 3_765 . . . ?
C109 C101 C105 Co1 49.4(7) 3_765 . . . ?
C105 C104 C105 C101 -138.5(17) 3_765 . . . ?
C103 C104 C105 C101 -0.1 . . . . ?
C110 C104 C105 C101 -47(4) 2_645 . . . ?
Co1 C104 C105 C101 -55.3 . . . . ?
C109 C104 C105 C101 -6.0(18) 2_645 . . . ?
C101 C104 C105 Co1 -34(3) 3_765 . . . ?
C105 C104 C105 Co1 -83.2(17) 3_765 . . . ?
C103 C104 C105 Co1 55.2 . . . . ?
C110 C104 C105 Co1 8(4) 2_645 . . . ?
C109 C104 C105 Co1 49.4(18) 2_645 . . . ?
C102 Co1 C105 C104 -158(2) 3_765 . . 2_645 ?
C102 Co1 C105 C104 -33(2) 2_645 . . 2_645 ?
C102 Co1 C105 C104 85(3) . . . 2_645 ?
C101 Co1 C105 C104 46(3) . . . 2_645 ?
C101 Co1 C105 C104 -179(2) 3_765 . . 2_645 ?
C101 Co1 C105 C104 -72.7(18) 2_645 . . 2_645 ?
C103 Co1 C105 C104 -113.4(19) 3_765 . . 2_645 ?
C103 Co1 C105 C104 131(3) . . . 2_645 ?
C103 Co1 C105 C104 2.5(19) 2_645 . . 2_645 ?
C105 Co1 C105 C104 -142(3) 3_765 . . 2_645 ?
C105 Co1 C105 C104 -79(3) 2_645 . . 2_645 ?
C102 Co1 C105 C101 155.3(17) 3_765 . . . ?
C102 Co1 C105 C101 -79.6(16) 2_645 . . . ?
C102 Co1 C105 C101 38.9 . . . . ?
C101 Co1 C105 C101 134.8(17) 3_765 . . . ?
C101 Co1 C105 C101 -119(2) 2_645 . . . ?
C103 Co1 C105 C101 -159.8(19) 3_765 . . . ?
C103 Co1 C105 C101 84.4 . . . . ?
C103 Co1 C105 C101 -43.9(17) 2_645 . . . ?
C105 Co1 C105 C101 171(4) 3_765 . . . ?
C105 Co1 C105 C101 -125(4) 2_645 . . . ?
C102 Co1 C105 C104 34.0(17) 3_765 . . . ?
C102 Co1 C105 C104 159.1(16) 2_645 . . . ?
C102 Co1 C105 C104 -82.4 . . . . ?
C101 Co1 C105 C104 -121.3 . . . . ?
C101 Co1 C105 C104 13.5(17) 3_765 . . . ?
C101 Co1 C105 C104 120(2) 2_645 . . . ?
C103 Co1 C105 C104 78.8(19) 3_765 . . . ?
C103 Co1 C105 C104 -36.9 . . . . ?
C103 Co1 C105 C104 -165.2(17) 2_645 . . . ?
C105 Co1 C105 C104 50(4) 3_765 . . . ?
C105 Co1 C105 C104 113(4) 2_645 . . . ?
C102 Co1 C106 C102 133(3) 3_765 . . 2_645 ?
C102 Co1 C106 C102 -79(4) . . . 2_645 ?
C101 Co1 C106 C102 -34(4) . . . 2_645 ?
C101 Co1 C106 C102 107(4) 3_765 . . 2_645 ?
C101 Co1 C106 C102 56(2) 2_645 . . 2_645 ?
C103 Co1 C106 C102 106(3) 3_765 . . 2_645 ?
C103 Co1 C106 C102 -124(4) . . . 2_645 ?
C103 Co1 C106 C102 -34(3) 2_645 . . 2_645 ?
C105 Co1 C106 C102 11(4) . . . 2_645 ?
C105 Co1 C106 C102 54(5) 3_765 . . 2_645 ?
C105 Co1 C106 C102 34(4) 2_645 . . 2_645 ?
C102 Co1 C106 C110 47.4(8) 3_765 . . . ?
C102 Co1 C106 C110 -86(4) 2_645 . . . ?
C102 Co1 C106 C110 -165.2 . . . . ?
C101 Co1 C106 C110 -120.14(5) . . . . ?
C101 Co1 C106 C110 21.3(8) 3_765 . . . ?
C101 Co1 C106 C110 -30(3) 2_645 . . . ?
C103 Co1 C106 C110 20.6(8) 3_765 . . . ?
C103 Co1 C106 C110 149.72(18) . . . . ?
C103 Co1 C106 C110 -119.9(10) 2_645 . . . ?
C105 Co1 C106 C110 -74.96(5) . . . . ?
C105 Co1 C106 C110 -31.7(16) 3_765 . . . ?
C105 Co1 C106 C110 -52(2) 2_645 . . . ?
C102 Co1 C106 C107 -71.7(8) 3_765 . . . ?
C102 Co1 C106 C107 155(4) 2_645 . . . ?
C102 Co1 C106 C107 75.59(5) . . . . ?
C101 Co1 C106 C107 120.7 . . . . ?
C101 Co1 C106 C107 -97.9(9) 3_765 . . . ?
C101 Co1 C106 C107 -149(3) 2_645 . . . ?
C103 Co1 C106 C107 -98.5(7) 3_765 . . . ?
C103 Co1 C106 C107 30.53(8) . . . . ?
C103 Co1 C106 C107 120.9(9) 2_645 . . . ?
C105 Co1 C106 C107 165.9 . . . . ?
C105 Co1 C106 C107 -150.9(17) 3_765 . . . ?
C105 Co1 C106 C107 -171(2) 2_645 . . . ?
C102 Co1 C106 C108 -122(2) 3_765 . . 3_765 ?
C102 Co1 C106 C108 105(5) 2_645 . . 3_765 ?
C102 Co1 C106 C108 25.8(18) . . . 3_765 ?
C101 Co1 C106 C108 70.9(18) . . . 3_765 ?
C101 Co1 C106 C108 -147.7(11) 3_765 . . 3_765 ?
C101 Co1 C106 C108 161(3) 2_645 . . 3_765 ?
C103 Co1 C106 C108 -148(2) 3_765 . . 3_765 ?
C103 Co1 C106 C108 -19.3(19) . . . 3_765 ?
C103 Co1 C106 C108 71(2) 2_645 . . 3_765 ?
C105 Co1 C106 C108 116.1(18) . . . 3_765 ?
C105 Co1 C106 C108 159.4(8) 3_765 . . 3_765 ?
C105 Co1 C106 C108 139(3) 2_645 . . 3_765 ?
C102 Co1 C106 C109 -175.6(2) 3_765 . . 3_765 ?
C102 Co1 C106 C109 51(3) 2_645 . . 3_765 ?
C102 Co1 C106 C109 -28.2(7) . . . 3_765 ?
C101 Co1 C106 C109 16.9(7) . . . 3_765 ?
C101 Co1 C106 C109 158.3(12) 3_765 . . 3_765 ?
C101 Co1 C106 C109 107(2) 2_645 . . 3_765 ?
C103 Co1 C106 C109 157.65(13) 3_765 . . 3_765 ?
C103 Co1 C106 C109 -73.3(6) . . . 3_765 ?
C103 Co1 C106 C109 17.1(3) 2_645 . . 3_765 ?
C105 Co1 C106 C109 62.0(7) . . . 3_765 ?
C105 Co1 C106 C109 105.3(18) 3_765 . . 3_765 ?
C105 Co1 C106 C109 85.4(19) 2_645 . . 3_765 ?
C102 Co1 C106 C101 77(2) 3_765 . . 2_645 ?
C102 Co1 C106 C101 -56(2) 2_645 . . 2_645 ?
C102 Co1 C106 C101 -136(3) . . . 2_645 ?
C101 Co1 C106 C101 -90(3) . . . 2_645 ?
C101 Co1 C106 C101 51(3) 3_765 . . 2_645 ?
C103 Co1 C106 C101 50.3(19) 3_765 . . 2_645 ?
C103 Co1 C106 C101 -90.2(18) 2_645 . . 2_645 ?
C105 Co1 C106 C101 -45(3) . . . 2_645 ?
C105 Co1 C106 C101 -2(3) 3_765 . . 2_645 ?
C105 Co1 C106 C101 -21.9(14) 2_645 . . 2_645 ?
C102 C106 C107 C108 -50(4) 2_645 . . 3_765 ?
C110 C106 C107 C108 -137(2) . . . 3_765 ?
C101 C106 C107 C108 -107(4) 2_645 . . 3_765 ?
Co1 C106 C107 C108 -78(2) . . . 3_765 ?
C102 C106 C107 C108 87(3) 2_645 . . . ?
C110 C106 C107 C108 0.1 . . . . ?
C108 C106 C107 C108 137(2) 3_765 . . . ?
C109 C106 C107 C108 119.6(4) 3_765 . . . ?
C101 C106 C107 C108 30(2) 2_645 . . . ?
Co1 C106 C107 C108 59.9 . . . . ?
C110 C106 C107 C102 -87(2) . . . 2_645 ?
C108 C106 C107 C102 50(4) 3_765 . . 2_645 ?
C109 C106 C107 C102 33(2) 3_765 . . 2_645 ?
C101 C106 C107 C102 -56.8(13) 2_645 . . 2_645 ?
Co1 C106 C107 C102 -27(2) . . . 2_645 ?
C102 C106 C107 Co1 27(3) 2_645 . . . ?
C110 C106 C107 Co1 -59.7 . . . . ?
C108 C106 C107 Co1 78(2) 3_765 . . . ?
C109 C106 C107 Co1 59.7(4) 3_765 . . . ?
C101 C106 C107 Co1 -30(2) 2_645 . . . ?
C102 Co1 C107 C108 -171(3) 3_765 . . 3_765 ?
C102 Co1 C107 C108 65(3) 2_645 . . 3_765 ?
C102 Co1 C107 C108 -49(3) . . . 3_765 ?
C101 Co1 C107 C108 -2(3) . . . 3_765 ?
C101 Co1 C107 C108 -157.1(17) 3_765 . . 3_765 ?
C101 Co1 C107 C108 99.7(16) 2_645 . . 3_765 ?
C103 Co1 C107 C108 147(2) 3_765 . . 3_765 ?
C103 Co1 C107 C108 -95(3) . . . 3_765 ?
C103 Co1 C107 C108 27(2) 2_645 . . 3_765 ?
C105 Co1 C107 C108 43(3) . . . 3_765 ?
C105 Co1 C107 C108 136(2) 3_765 . . 3_765 ?
C105 Co1 C107 C108 87.1(10) 2_645 . . 3_765 ?
C102 Co1 C107 C108 -4.7(15) 3_765 . . . ?
C102 Co1 C107 C108 -129.0(19) 2_645 . . . ?
C102 Co1 C107 C108 117.4 . . . . ?
C101 Co1 C107 C108 164.3 . . . . ?
C101 Co1 C107 C108 9(2) 3_765 . . . ?
C101 Co1 C107 C108 -94(2) 2_645 . . . ?
C103 Co1 C107 C108 -46.9(16) 3_765 . . . ?
C103 Co1 C107 C108 71.7 . . . . ?
C103 Co1 C107 C108 -167.0(15) 2_645 . . . ?
C105 Co1 C107 C108 -150.83(5) . . . . ?
C105 Co1 C107 C108 -58(4) 3_765 . . . ?
C105 Co1 C107 C108 -106(3) 2_645 . . . ?
C102 Co1 C107 C106 113.7(16) 3_765 . . . ?
C102 Co1 C107 C106 -11(2) 2_645 . . . ?
C102 Co1 C107 C106 -124.25(6) . . . . ?
C101 Co1 C107 C106 -77.32(6) . . . . ?
C101 Co1 C107 C106 128(2) 3_765 . . . ?
C101 Co1 C107 C106 25(2) 2_645 . . . ?
C103 Co1 C107 C106 71.5(17) 3_765 . . . ?
C103 Co1 C107 C106 -169.90(6) . . . . ?
C103 Co1 C107 C106 -48.6(16) 2_645 . . . ?
C105 Co1 C107 C106 -32.45(5) . . . . ?
C105 Co1 C107 C106 61(4) 3_765 . . . ?
C105 Co1 C107 C106 12(3) 2_645 . . . ?
C102 Co1 C107 C102 124.3(5) 3_765 . . 2_645 ?
C102 Co1 C107 C102 -113.6(19) . . . 2_645 ?
C101 Co1 C107 C102 -66.7(19) . . . 2_645 ?
C101 Co1 C107 C102 138.3(11) 3_765 . . 2_645 ?
C101 Co1 C107 C102 35.1(11) 2_645 . . 2_645 ?
C103 Co1 C107 C102 82.1(5) 3_765 . . 2_645 ?
C103 Co1 C107 C102 -159.3(19) . . . 2_645 ?
C103 Co1 C107 C102 -38.0(5) 2_645 . . 2_645 ?
C105 Co1 C107 C102 -21.8(19) . . . 2_645 ?
C106 C107 C108 C107 -136.9(12) . . . 2_645 ?
C107 C107 C108 C107 -16.3(7) 3_765 . . 2_645 ?
C102 C107 C108 C107 -116.9(16) 2_645 . . 2_645 ?
Co1 C107 C108 C107 -75.4(12) . . . 2_645 ?
C106 C107 C108 C109 -0.1 . . . . ?
C107 C107 C108 C109 120.5(5) 3_765 . . . ?
C107 C107 C108 C109 136.8(12) 2_645 . . . ?
C102 C107 C108 C109 19.9(18) 2_645 . . . ?
Co1 C107 C108 C109 61.4 . . . . ?
C106 C107 C108 C103 -12.1(18) . . . 3_765 ?
C106 C107 C108 Co1 -61.5 . . . . ?
C107 C107 C108 Co1 59.1(5) 3_765 . . . ?
C107 C107 C108 Co1 75.4(11) 2_645 . . . ?
C102 C107 C108 Co1 -41.4(18) 2_645 . . . ?
C105 Co1 C108 C107 -115.5(13) 3_765 . . 2_645 ?
C105 Co1 C108 C107 -159.9(12) 2_645 . . 2_645 ?
C102 Co1 C108 C107 174(2) 3_765 . . . ?
C102 Co1 C108 C107 42.2(13) 2_645 . . . ?
C102 Co1 C108 C107 -81.8 . . . . ?
C101 Co1 C108 C107 -39.4 . . . . ?
C101 Co1 C108 C107 -173.2(13) 3_765 . . . ?
C101 Co1 C108 C107 85.9(15) 2_645 . . . ?
C103 Co1 C108 C107 120(2) 3_765 . . . ?
C103 Co1 C108 C107 -126.9 . . . . ?
C103 Co1 C108 C107 15.5(16) 2_645 . . . ?
C105 Co1 C108 C107 149.2 . . . . ?
C105 Co1 C108 C107 152(2) 3_765 . . . ?
C105 Co1 C108 C107 108(2) 2_645 . . . ?
C102 Co1 C108 C109 56(2) 3_765 . . . ?
C102 Co1 C108 C109 -75.5(13) 2_645 . . . ?
C102 Co1 C108 C109 160.5 . . . . ?
C101 Co1 C108 C109 -157.2 . . . . ?
C101 Co1 C108 C109 69.1(14) 3_765 . . . ?
C101 Co1 C108 C109 -31.8(15) 2_645 . . . ?
C103 Co1 C108 C109 2(2) 3_765 . . . ?
C103 Co1 C108 C109 115.4 . . . . ?
C103 Co1 C108 C109 -102.2(16) 2_645 . . . ?
C105 Co1 C108 C109 31.5 . . . . ?
C105 Co1 C108 C109 34(2) 3_765 . . . ?
C105 Co1 C108 C109 -10(2) 2_645 . . . ?
C102 Co1 C108 C106 -27.7(9) 3_765 . . 2_645 ?
C102 Co1 C108 C106 -159.5(9) 2_645 . . 2_645 ?
C102 Co1 C108 C106 76.4(18) . . . 2_645 ?
C101 Co1 C108 C106 118.8(18) . . . 2_645 ?
C101 Co1 C108 C106 -14.9(10) 3_765 . . 2_645 ?
C101 Co1 C108 C106 -115.9(9) 2_645 . . 2_645 ?
C103 Co1 C108 C106 -81.7(7) 3_765 . . 2_645 ?
C103 Co1 C108 C106 31.4(18) . . . 2_645 ?
C103 Co1 C108 C106 173.8(6) 2_645 . . 2_645 ?
C105 Co1 C108 C106 -52.5(18) . . . 2_645 ?
C105 Co1 C108 C106 -50(2) 3_765 . . 2_645 ?
C105 Co1 C108 C106 -94(2) 2_645 . . 2_645 ?
C102 Co1 C108 C102 -131.8(7) 2_645 . . 3_765 ?
C102 Co1 C108 C102 104(2) . . . 3_765 ?
C101 Co1 C108 C102 147(2) . . . 3_765 ?
C101 Co1 C108 C102 12.8(12) 3_765 . . 3_765 ?
C101 Co1 C108 C102 -88.1(12) 2_645 . . 3_765 ?
C103 Co1 C108 C102 -54.0(5) 3_765 . . 3_765 ?
C103 Co1 C108 C102 59(2) . . . 3_765 ?
C103 Co1 C108 C102 -158.5(5) 2_645 . . 3_765 ?
C105 Co1 C108 C102 -25(2) . . . 3_765 ?
C105 Co1 C108 C102 -22(3) 3_765 . . 3_765 ?
C105 Co1 C108 C102 -66(3) 2_645 . . 3_765 ?
C102 Co1 C108 C103 54.0(5) 3_765 . . 3_765 ?
C102 Co1 C108 C103 -77.8(10) 2_645 . . 3_765 ?
C102 Co1 C108 C103 158(2) . . . 3_765 ?
C101 Co1 C108 C103 -159(2) . . . 3_765 ?
C101 Co1 C108 C103 66.8(11) 3_765 . . 3_765 ?
C101 Co1 C108 C103 -34.2(10) 2_645 . . 3_765 ?
C103 Co1 C108 C103 113(2) . . . 3_765 ?
C103 Co1 C108 C103 -104.6(6) 2_645 . . 3_765 ?
C107 C108 C109 C102 -126.9(17) . . . 3_765 ?
C106 C108 C109 C102 8.8(17) 2_645 . . 3_765 ?
Co1 C108 C109 C102 -65.1(18) . . . 3_765 ?
C107 C108 C109 C110 105(5) 2_645 . . . ?
C107 C108 C109 C110 0.1 . . . . ?
C106 C108 C109 C110 135.8(11) 2_645 . . . ?
C102 C108 C109 C110 127.0(17) 3_765 . . . ?
C103 C108 C109 C110 71(8) 3_765 . . . ?
Co1 C108 C109 C110 61.8 . . . . ?
C107 C108 C109 C106 -31(4) 2_645 . . 2_645 ?
C107 C108 C109 C106 -135.7(11) . . . 2_645 ?
C102 C108 C109 C106 -8.8(17) 3_765 . . 2_645 ?
C103 C108 C109 C106 -65(9) 3_765 . . 2_645 ?
Co1 C108 C109 C106 -73.9(11) . . . 2_645 ?
C107 C108 C109 C101 -27.1(8) . . . 2_645 ?
C106 C108 C109 C101 108.6(13) 2_645 . . 2_645 ?
C102 C108 C109 C101 99.9(13) 3_765 . . 2_645 ?
C103 C108 C109 C101 44(9) 3_765 . . 2_645 ?
Co1 C108 C109 C101 34.7(8) . . . 2_645 ?
C107 C108 C109 C104 47(7) 2_645 . . 3_765 ?
C107 C108 C109 C104 -58(3) . . . 3_765 ?
C106 C108 C109 C104 78(4) 2_645 . . 3_765 ?
C102 C108 C109 C104 69(4) 3_765 . . 3_765 ?
C103 C108 C109 C104 13(6) 3_765 . . 3_765 ?
Co1 C108 C109 C104 4(3) . . . 3_765 ?
C107 C108 C109 Co1 43(5) 2_645 . . . ?
C107 C108 C109 Co1 -61.8 . . . . ?
C106 C108 C109 Co1 73.9(11) 2_645 . . . ?
C102 C108 C109 Co1 65.1(17) 3_765 . . . ?
C103 C108 C109 Co1 9(8) 3_765 . . . ?
C102 Co1 C109 C103 89(6) 3_765 . . 3_765 ?
C102 Co1 C109 C103 -87(6) 2_645 . . 3_765 ?
C102 Co1 C109 C103 127(7) . . . 3_765 ?
C101 Co1 C109 C103 -29(7) . . . 3_765 ?
C101 Co1 C109 C103 65(6) 3_765 . . 3_765 ?
C101 Co1 C109 C103 -45(6) 2_645 . . 3_765 ?
C103 Co1 C109 C103 91(6) . . . 3_765 ?
C103 Co1 C109 C103 -83(6) 2_645 . . 3_765 ?
C105 Co1 C109 C103 6(6) . . . 3_765 ?
C105 Co1 C109 C103 22(6) 3_765 . . 3_765 ?
C105 Co1 C109 C103 -15(6) 2_645 . . 3_765 ?
C102 Co1 C109 C102 -176.1(2) 2_645 . . 3_765 ?
C102 Co1 C109 C102 37.7(5) . . . 3_765 ?
C101 Co1 C109 C102 -117.7(6) . . . 3_765 ?
C101 Co1 C109 C102 -24.4(6) 3_765 . . 3_765 ?
C101 Co1 C109 C102 -134.3(7) 2_645 . . 3_765 ?
C103 Co1 C109 C102 -89(6) 3_765 . . 3_765 ?
C103 Co1 C109 C102 2.3(5) . . . 3_765 ?
C103 Co1 C109 C102 -171.6(5) 2_645 . . 3_765 ?
C105 Co1 C109 C102 -82.7(6) . . . 3_765 ?
C105 Co1 C109 C102 -66.9(19) 3_765 . . 3_765 ?
C105 Co1 C109 C102 -103.6(16) 2_645 . . 3_765 ?
C102 Co1 C109 C110 157.8(6) 3_765 . . . ?
C102 Co1 C109 C110 -18.3(3) 2_645 . . . ?
C102 Co1 C109 C110 -164.5 . . . . ?
C101 Co1 C109 C110 40.1 . . . . ?
C101 Co1 C109 C110 133.4(6) 3_765 . . . ?
C101 Co1 C109 C110 23.5(10) 2_645 . . . ?
C103 Co1 C109 C110 69(6) 3_765 . . . ?
C103 Co1 C109 C110 160.1 . . . . ?
C103 Co1 C109 C110 -13.77(13) 2_645 . . . ?
C105 Co1 C109 C110 75.1 . . . . ?
C105 Co1 C109 C110 91(2) 3_765 . . . ?
C105 Co1 C109 C110 54.2(16) 2_645 . . . ?
C102 Co1 C109 C108 -84.2(5) 3_765 . . . ?
C102 Co1 C109 C108 99.7(3) 2_645 . . . ?
C102 Co1 C109 C108 -46.4 . . . . ?
C101 Co1 C109 C108 158.12(7) . . . . ?
C101 Co1 C109 C108 -108.5(5) 3_765 . . . ?
C101 Co1 C109 C108 141.6(10) 2_645 . . . ?
C103 Co1 C109 C108 -173(6) 3_765 . . . ?
C103 Co1 C109 C108 -81.8 . . . . ?
C103 Co1 C109 C108 104.29(11) 2_645 . . . ?
C105 Co1 C109 C108 -166.9 . . . . ?
C105 Co1 C109 C108 -151(2) 3_765 . . . ?
C105 Co1 C109 C108 172.3(16) 2_645 . . . ?
C102 Co1 C109 C106 -26.7(12) 3_765 . . 2_645 ?
C102 Co1 C109 C106 157.2(10) 2_645 . . 2_645 ?
C102 Co1 C109 C106 11.0(7) . . . 2_645 ?
C101 Co1 C109 C106 -144.4(6) . . . 2_645 ?
C101 Co1 C109 C106 -51.1(8) 3_765 . . 2_645 ?
C101 Co1 C109 C106 -161.0(13) 2_645 . . 2_645 ?
C103 Co1 C109 C106 -116(7) 3_765 . . 2_645 ?
C103 Co1 C109 C106 -24.4(7) . . . 2_645 ?
C103 Co1 C109 C106 161.7(7) 2_645 . . 2_645 ?
C105 Co1 C109 C106 -109.4(7) . . . 2_645 ?
C105 Co1 C109 C106 -94(2) 3_765 . . 2_645 ?
C105 Co1 C109 C106 -130.3(15) 2_645 . . 2_645 ?
C102 Co1 C109 C101 134.3(7) 3_765 . . 2_645 ?
C102 Co1 C109 C101 -41.8(8) 2_645 . . 2_645 ?
C102 Co1 C109 C101 172.0(10) . . . 2_645 ?
C101 Co1 C109 C101 16.6(10) . . . 2_645 ?
C101 Co1 C109 C101 109.9(6) 3_765 . . 2_645 ?
C103 Co1 C109 C101 45(6) 3_765 . . 2_645 ?
C103 Co1 C109 C101 136.6(10) . . . 2_645 ?
C103 Co1 C109 C101 -37.3(9) 2_645 . . 2_645 ?
C105 Co1 C109 C101 51.6(9) . . . 2_645 ?
C105 Co1 C109 C101 67.4(14) 3_765 . . 2_645 ?
C105 Co1 C109 C101 30.7(10) 2_645 . . 2_645 ?
C102 Co1 C109 C104 99(2) 3_765 . . 3_765 ?
C102 Co1 C109 C104 -77(3) 2_645 . . 3_765 ?
C102 Co1 C109 C104 137(3) . . . 3_765 ?
C101 Co1 C109 C104 75(2) 3_765 . . 3_765 ?
C101 Co1 C109 C104 -34.9(19) 2_645 . . 3_765 ?
C103 Co1 C109 C104 10(4) 3_765 . . 3_765 ?
C103 Co1 C109 C104 102(3) . . . 3_765 ?
C103 Co1 C109 C104 -72(3) 2_645 . . 3_765 ?
C105 Co1 C109 C104 32.5(14) 3_765 . . 3_765 ?
C102 C109 C110 C106 85.9(17) 3_765 . . . ?
C106 C109 C110 C106 54.4(9) 2_645 . . . ?
C101 C109 C110 C106 109(4) 2_645 . . . ?
C104 C109 C110 C106 124.2(14) 3_765 . . . ?
Co1 C109 C110 C106 60.4 . . . . ?
C103 C109 C110 C102 102(3) 3_765 . . 2_645 ?
C102 C109 C110 C102 53.7(4) 3_765 . . 2_645 ?
C108 C109 C110 C102 -32.2(13) . . . 2_645 ?
C106 C109 C110 C102 22(2) 2_645 . . 2_645 ?
C101 C109 C110 C102 77(5) 2_645 . . 2_645 ?
C104 C109 C110 C102 92.0(14) 3_765 . . 2_645 ?
Co1 C109 C110 C102 28.2(13) . . . 2_645 ?
C103 C109 C110 C104 10(4) 3_765 . . 3_765 ?
C102 C109 C110 C104 -38.3(17) 3_765 . . 3_765 ?
C108 C109 C110 C104 -124.2(14) . . . 3_765 ?
C106 C109 C110 C104 -69.7(17) 2_645 . . 3_765 ?
C101 C109 C110 C104 -15(5) 2_645 . . 3_765 ?
Co1 C109 C110 C104 -63.8(14) . . . 3_765 ?
C103 C109 C110 Co1 74(5) 3_765 . . . ?
C102 C109 C110 Co1 25.5(17) 3_765 . . . ?
C108 C109 C110 Co1 -60.4 . . . . ?
C106 C109 C110 Co1 -6.0(8) 2_645 . . . ?
C101 C109 C110 Co1 49(4) 2_645 . . . ?
C104 C109 C110 Co1 63.8(14) 3_765 . . . ?
C102 C106 C110 C101 -7(3) 2_645 . . 2_645 ?
C107 C106 C110 C101 116.4(14) . . . 2_645 ?
C108 C106 C110 C101 72(2) 3_765 . . 2_645 ?
C109 C106 C110 C101 14.4(17) 3_765 . . 2_645 ?
Co1 C106 C110 C101 57.3(14) . . . 2_645 ?
C102 C106 C110 C103 -102.3(16) 2_645 . . 3_765 ?
C107 C106 C110 C103 21.2(16) . . . 3_765 ?
C108 C106 C110 C103 -23(3) 3_765 . . 3_765 ?
C109 C106 C110 C103 -80.8(12) 3_765 . . 3_765 ?
C101 C106 C110 C103 -95(2) 2_645 . . 3_765 ?
Co1 C106 C110 C103 -37.9(16) . . . 3_765 ?
C102 C106 C110 C109 -124(3) 2_645 . . . ?
C107 C106 C110 C109 -0.1 . . . . ?
C109 C106 C110 C109 -102.1(6) 3_765 . . . ?
C101 C106 C110 C109 -116.5(15) 2_645 . . . ?
Co1 C106 C110 C109 -59.2 . . . . ?
C107 C106 C110 C102 123(3) . . . 2_645 ?
C108 C106 C110 C102 79(5) 3_765 . . 2_645 ?
C109 C106 C110 C102 21(3) 3_765 . . 2_645 ?
C101 C106 C110 C102 7(3) 2_645 . . 2_645 ?
Co1 C106 C110 C102 64(3) . . . 2_645 ?
C102 C106 C110 C104 -32(6) 2_645 . . 3_765 ?
C107 C106 C110 C104 92(3) . . . 3_765 ?
C108 C106 C110 C104 47(3) 3_765 . . 3_765 ?
C109 C106 C110 C104 -10(4) 3_765 . . 3_765 ?
C101 C106 C110 C104 -24(3) 2_645 . . 3_765 ?
Co1 C106 C110 C104 33(3) . . . 3_765 ?
C102 C106 C110 Co1 -64(3) 2_645 . . . ?
C107 C106 C110 Co1 59.1 . . . . ?
C108 C106 C110 Co1 15(2) 3_765 . . . ?
C109 C106 C110 Co1 -42.9(5) 3_765 . . . ?
C101 C106 C110 Co1 -57.3(14) 2_645 . . . ?
C102 Co1 C110 C101 114(4) 3_765 . . 2_645 ?
C102 Co1 C110 C101 -79(4) 2_645 . . 2_645 ?
C102 Co1 C110 C101 -71(4) . . . 2_645 ?
C101 Co1 C110 C101 -35(4) . . . 2_645 ?
C101 Co1 C110 C101 80(5) 3_765 . . 2_645 ?
C103 Co1 C110 C101 102(4) 3_765 . . 2_645 ?
C103 Co1 C110 C101 86(4) . . . 2_645 ?
C103 Co1 C110 C101 -63(4) 2_645 . . 2_645 ?
C105 Co1 C110 C101 8(4) . . . 2_645 ?
C105 Co1 C110 C101 41(4) 3_765 . . 2_645 ?
C105 Co1 C110 C101 9(3) 2_645 . . 2_645 ?
C102 Co1 C110 C103 12.06(10) 3_765 . . 3_765 ?
C101 Co1 C110 C103 -136.81(7) . . . 3_765 ?
C101 Co1 C110 C103 -21.6(8) 3_765 . . 3_765 ?
C101 Co1 C110 C103 -102(4) 2_645 . . 3_765 ?
C103 Co1 C110 C103 -15.82(8) . . . 3_765 ?
C103 Co1 C110 C103 -165.1(2) 2_645 . . 3_765 ?
C105 Co1 C110 C103 -93.96(6) . . . 3_765 ?
C105 Co1 C110 C103 -60.7(15) 3_765 . . 3_765 ?
C105 Co1 C110 C103 -92(2) 2_645 . . 3_765 ?
C102 Co1 C110 C109 -14.62(7) 3_765 . . . ?
C102 Co1 C110 C109 152.8(3) 2_645 . . . ?
C102 Co1 C110 C109 160.3 . . . . ?
C101 Co1 C110 C109 -163.5 . . . . ?
C101 Co1 C110 C109 -48.3(8) 3_765 . . . ?
C101 Co1 C110 C109 -128(4) 2_645 . . . ?
C103 Co1 C110 C109 -26.67(7) 3_765 . . . ?
C103 Co1 C110 C109 -42.5 . . . . ?
C103 Co1 C110 C109 168.3(2) 2_645 . . . ?
C105 Co1 C110 C109 -120.6 . . . . ?
C105 Co1 C110 C109 -87.4(16) 3_765 . . . ?
C105 Co1 C110 C109 -119(2) 2_645 . . . ?
C102 Co1 C110 C106 -133.52(10) 3_765 . . . ?
C102 Co1 C110 C106 33.9(3) 2_645 . . . ?
C102 Co1 C110 C106 41.41(5) . . . . ?
C101 Co1 C110 C106 77.6 . . . . ?
C101 Co1 C110 C106 -167.2(8) 3_765 . . . ?
C101 Co1 C110 C106 113(4) 2_645 . . . ?
C103 Co1 C110 C106 -145.57(7) 3_765 . . . ?
C103 Co1 C110 C106 -161.4 . . . . ?
C103 Co1 C110 C106 49.4(2) 2_645 . . . ?
C105 Co1 C110 C106 120.5 . . . . ?
C105 Co1 C110 C106 153.7(16) 3_765 . . . ?
C105 Co1 C110 C106 122(2) 2_645 . . . ?
C102 Co1 C110 C102 -167.4(2) 3_765 . . 2_645 ?
C102 Co1 C110 C102 7.5(3) . . . 2_645 ?
C101 Co1 C110 C102 43.7(3) . . . 2_645 ?
C101 Co1 C110 C102 158.9(5) 3_765 . . 2_645 ?
C101 Co1 C110 C102 79(4) 2_645 . . 2_645 ?
C103 Co1 C110 C102 164.7(2) . . . 2_645 ?
C103 Co1 C110 C102 15.48(10) 2_645 . . 2_645 ?
C105 Co1 C110 C102 86.6(3) . . . 2_645 ?
C105 Co1 C110 C102 119.8(16) 3_765 . . 2_645 ?
C105 Co1 C110 C102 88(2) 2_645 . . 2_645 ?
C102 Co1 C110 C104 76(2) 3_765 . . 3_765 ?
C102 Co1 C110 C104 -116(3) 2_645 . . 3_765 ?
C102 Co1 C110 C104 -109(2) . . . 3_765 ?
C101 Co1 C110 C104 -72(2) . . . 3_765 ?
C101 Co1 C110 C104 43(3) 3_765 . . 3_765 ?
C101 Co1 C110 C104 -37(3) 2_645 . . 3_765 ?
C103 Co1 C110 C104 64(2) 3_765 . . 3_765 ?
C103 Co1 C110 C104 49(2) . . . 3_765 ?
C103 Co1 C110 C104 -101(3) 2_645 . . 3_765 ?
C105 Co1 C110 C104 -30(2) . . . 3_765 ?
C105 Co1 C110 C104 3.7(16) 3_765 . . 3_765 ?
C105 Co1 C110 C104 -27.8(16) 2_645 . . 3_765 ?
N3S C11S N3S C10S 32.5(5) 2_645 . . . ?
N3S C11S N3S C10S -32.5(5) 3_765 . . . ?
N3S C10S N3S C11S -32.5(5) 2_645 . . . ?
N3S C10S N3S C11S 32.5(5) 3_765 . . . ?
O10S O1S O9S O2S -109(4) . . . . ?
O2S O9S O10S O1S 87(4) . . . . ?
